data_1515443
loop_
_publ_author_name
'Hristova, Yana R.'
'Smulders, Maarten M. J.'
'Clegg, Jack K.'
'Breiner, Boris'
'Nitschke, Jonathan R.'

_publ_section_title
;
 Selective anion binding by a &#x201C;Chameleon&#x201D; capsule with a
 dynamically reconfigurable exterior
;
_journal_issue 4
_journal_name_full 'Chemical Science'
_journal_page_first 638
_journal_paper_doi 10.1039/c0sc00495b
_journal_volume 2
_journal_year 2011
_chemical_formula_moiety
;
C144 H108 Fe4 N24, 5(C2 H3 N), 7(C2 N O4 S2 F6), (C O3 S F3)
;
_chemical_formula_sum 'C169 H123 F45 Fe4 N36 O31 S10'
_chemical_formula_weight 4553.03
_chemical_name_systematic
;
?
;
_space_group_IT_number 5
_symmetry_cell_setting monoclinic
_symmetry_Int_Tables_number 5
_symmetry_space_group_name_Hall 'C 2y'
_symmetry_space_group_name_H-M 'C 1 2 1'
_atom_sites_solution_hydrogens geom
_atom_sites_solution_primary direct
_atom_sites_solution_secondary difmap
_audit_creation_method SHELXL-97
_cell_angle_alpha 90.00
_cell_angle_beta 94.44(3)
_cell_angle_gamma 90.00
_cell_formula_units_Z 4
_cell_length_a 26.876(5)
_cell_length_b 38.443(8)
_cell_length_c 22.391(5)
_cell_measurement_reflns_used 96889
_cell_measurement_temperature 180(2)
_cell_measurement_theta_max 25.03
_cell_measurement_theta_min 1.02
_cell_volume 23065(8)
_computing_cell_refinement 'HKL Scalepack (Otwinowski & Minor 1997)'
_computing_data_collection 'Collect (Nonius B.V. 1998)'
_computing_data_reduction
;
HKL Denzo and Scalepack (Otwinowski & Minor 1997)
;
_computing_molecular_graphics
;ORTEP-3 (Farrugia, 1997)
WINGX-32 (Farrugia, 1999)
;
_computing_publication_material 'enCIFer 1.1 (CCDC, 2005)'
_computing_structure_refinement 'SHELXL-97 (Sheldrick 1997)'
_computing_structure_solution 'SIR-97 (Altomare et al. 1999)'
_diffrn_ambient_temperature 180(2)
_diffrn_measured_fraction_theta_full 0.903
_diffrn_measured_fraction_theta_max 0.902
_diffrn_measurement_device_type 'Nonius Kappa CCD'
_diffrn_measurement_method '\w and \f scans'
_diffrn_radiation_monochromator graphite
_diffrn_radiation_source 'fine-focus sealed tube'
_diffrn_radiation_type MoK\a
_diffrn_radiation_wavelength 0.71073
_diffrn_reflns_av_R_equivalents 0.0704
_diffrn_reflns_av_sigmaI/netI 0.1031
_diffrn_reflns_limit_h_max 31
_diffrn_reflns_limit_h_min -31
_diffrn_reflns_limit_k_max 45
_diffrn_reflns_limit_k_min -42
_diffrn_reflns_limit_l_max 26
_diffrn_reflns_limit_l_min -26
_diffrn_reflns_number 48613
_diffrn_reflns_theta_full 25.00
_diffrn_reflns_theta_max 25.03
_diffrn_reflns_theta_min 1.76
_exptl_absorpt_coefficient_mu 0.439
_exptl_absorpt_correction_T_max 0.952
_exptl_absorpt_correction_T_min 0.614
_exptl_absorpt_correction_type multi-scan
_exptl_absorpt_process_details 'Sortav (Blessing 1995)'
_exptl_crystal_colour purple
_exptl_crystal_density_diffrn 1.311
_exptl_crystal_density_method 'not measured'
_exptl_crystal_description plate
_exptl_crystal_F_000 9224
_exptl_crystal_size_max 0.50
_exptl_crystal_size_mid 0.35
_exptl_crystal_size_min 0.10
_platon_squeeze_details
;
PLATON (Spek, 2003)
;
_refine_diff_density_max 1.101
_refine_diff_density_min -0.644
_refine_diff_density_rms 0.109
_refine_ls_abs_structure_details 'Flack H D (1983), Acta Cryst. A39, 876-881'
_refine_ls_abs_structure_Flack 0.4972(9)
_refine_ls_extinction_method none
_refine_ls_goodness_of_fit_ref 1.062
_refine_ls_hydrogen_treatment constr
_refine_ls_matrix_type full
_refine_ls_number_parameters 1048
_refine_ls_number_reflns 28751
_refine_ls_number_restraints 51
_refine_ls_restrained_S_all 1.062
_refine_ls_R_factor_all 0.1465
_refine_ls_R_factor_gt 0.1069
_refine_ls_shift/su_max 0.001
_refine_ls_shift/su_mean 0.000
_refine_ls_structure_factor_coef Fsqd
_refine_ls_weighting_details 'calc w=1/[\s^2^(Fo^2^)+(0.1900P)^2^+0.0010P] where P=(Fo^2^+2Fc^2^)/3'
_refine_ls_weighting_scheme calc
_refine_ls_wR_factor_gt 0.2794
_refine_ls_wR_factor_ref 0.3103
_reflns_number_gt 16997
_reflns_number_total 28751
_reflns_threshold_expression >2sigma(I)
_cod_data_source_file c0sc00495b.txt
_cod_data_source_block triflate
_cod_original_cell_volume 23064(8)
_cod_original_sg_symbol_H-M C2
_cod_database_code 1515443

loop_
_symmetry_equiv_pos_as_xyz
'x, y, z'
'-x, y, -z'
'x+1/2, y+1/2, z'
'-x+1/2, y+1/2, -z'

loop_
_atom_site_label
_atom_site_type_symbol
_atom_site_fract_x
_atom_site_fract_y
_atom_site_fract_z
_atom_site_U_iso_or_equiv
_atom_site_adp_type
_atom_site_occupancy
_atom_site_symmetry_multiplicity
_atom_site_calc_flag
_atom_site_refinement_flags
_atom_site_disorder_assembly
_atom_site_disorder_group
C1 C 0.804428(9) 0.005299(5) 0.021310(9) 0.10852(8) Uani 1 1 d G . .
C2 C 0.754913(9) -0.000659(7) 0.032140(13) 0.10852(8) Uani 1 1 d G . .
H2 H 0.7361 0.0171 0.0496 0.130 Uiso 1 1 calc R . .
C3 C 0.732885(11) -0.032554(8) 0.017439(18) 0.10852(8) Uani 1 1 d G . .
H3 H 0.6990 -0.0366 0.0248 0.130 Uiso 1 1 calc R . .
C4 C 0.760372(15) -0.058491(7) -0.008092(18) 0.10852(8) Uani 1 1 d G . .
H4 H 0.7453 -0.0803 -0.0181 0.130 Uiso 1 1 calc R . .
C5 C 0.809887(15) -0.052534(6) -0.018923(15) 0.10852(8) Uani 1 1 d G . .
H5 H 0.8287 -0.0703 -0.0364 0.130 Uiso 1 1 calc R . .
C6 C 0.831915(11) -0.020639(6) -0.004222(12) 0.10852(8) Uani 1 1 d G . .
H6 H 0.8658 -0.0166 -0.0116 0.130 Uiso 1 1 calc R . .
C7 C 0.834495(10) 0.047137(8) 0.091499(11) 0.04568(9) Uani 1 1 d . . .
H7 H 0.8319 0.0302 0.1221 0.055 Uiso 1 1 calc R . .
C8 C 0.855845(9) 0.082069(8) 0.104951(10) 0.03787(4) Uani 1 1 d . . .
C9 C 0.868687(9) 0.135313(8) 0.064837(11) 0.03787(4) Uani 1 1 d . . .
H9 H 0.8693 0.1497 0.0304 0.045 Uiso 1 1 calc R . .
C10 C 0.879386(9) 0.149977(8) 0.120724(11) 0.03787(4) Uani 1 1 d . . .
C11 C 0.876822(9) 0.126799(8) 0.169248(11) 0.03787(4) Uani 1 1 d . . .
H11 H 0.8814 0.1358 0.2088 0.045 Uiso 1 1 calc R . .
C12 C 0.868567(9) 0.094163(8) 0.162552(11) 0.03787(4) Uani 1 1 d . . .
H12 H 0.8711 0.0788 0.1958 0.045 Uiso 1 1 calc R . .
C13 C 0.884998(9) 0.187120(8) 0.126872(11) 0.03569(3) Uani 1 1 d . . .
C14 C 0.925557(9) 0.201636(8) 0.161534(10) 0.03569(3) Uani 1 1 d . . .
H14 H 0.9498 0.1858 0.1786 0.043 Uiso 1 1 calc R . .
C15 C 0.901082(9) 0.256038(8) 0.154319(11) 0.03569(3) Uani 1 1 d . . .
C16 C 0.857874(9) 0.245759(8) 0.119418(11) 0.03569(3) Uani 1 1 d . . .
H16 H 0.8348 0.2630 0.1044 0.043 Uiso 1 1 calc R . .
C17 C 0.848287(9) 0.211093(8) 0.106520(11) 0.03569(3) Uani 1 1 d . . .
H17 H 0.8182 0.2039 0.0849 0.043 Uiso 1 1 calc R . .
C18 C 0.907772(9) 0.290840(8) 0.178277(10) 0.03569(3) Uani 1 1 d . . .
H18 H 0.8833 0.3086 0.1723 0.043 Uiso 1 1 calc R . .
C19 C 0.964686(11) 0.328349(8) 0.229691(14) 0.05230(10) Uani 1 1 d . . .
C20 C 0.995497(14) 0.350783(10) 0.202755(16) 0.07071(13) Uani 1 1 d . . .
H20 H 1.0080 0.3441 0.1659 0.085 Uiso 1 1 calc R . .
C21 C 1.009668(14) 0.383888(11) 0.22769(2) 0.08692(15) Uani 1 1 d . . .
H21 H 1.0269 0.4009 0.2065 0.104 Uiso 1 1 calc R . .
C22 C 0.996252(12) 0.388870(13) 0.284554(18) 0.09817(17) Uani 1 1 d . . .
H22 H 1.0108 0.4083 0.3056 0.118 Uiso 1 1 calc R . .
C23 C 0.967209(13) 0.370848(11) 0.311829(17) 0.09890(14) Uani 1 1 d . . .
H23 H 0.9565 0.3788 0.3490 0.119 Uiso 1 1 calc R . .
C24 C 0.950548(11) 0.339933(11) 0.289036(15) 0.07725(13) Uani 1 1 d . . .
H24 H 0.9297 0.3257 0.3112 0.093 Uiso 1 1 calc R . .
C25 C 0.725482(5) 0.088220(4) 0.028972(7) 0.03128(7) Uani 1 1 d GU . .
C26 C 0.728557(7) 0.088685(6) 0.091222(7) 0.07661(14) Uani 1 1 d G . .
H26 H 0.7572 0.0982 0.1129 0.092 Uiso 1 1 calc R . .
C27 C 0.689788(9) 0.075213(9) 0.121772(9) 0.08784(7) Uani 1 1 d G . .
H27 H 0.6919 0.0755 0.1643 0.105 Uiso 1 1 calc R . .
C28 C 0.647943(9) 0.061275(9) 0.090072(13) 0.08784(7) Uani 1 1 d G . .
H28 H 0.6214 0.0521 0.1110 0.105 Uiso 1 1 calc R . .
C29 C 0.644868(7) 0.060809(8) 0.027822(13) 0.08784(7) Uani 1 1 d G . .
H29 H 0.6163 0.0513 0.0062 0.105 Uiso 1 1 calc R . .
C30 C 0.683636(6) 0.074281(6) -0.002729(9) 0.08784(7) Uani 1 1 d G . .
H30 H 0.6815 0.0740 -0.0453 0.105 Uiso 1 1 calc R . .
C31 C 0.757559(10) 0.133953(8) -0.027472(12) 0.04448(4) Uani 1 1 d . . .
H31 H 0.7295 0.1482 -0.0210 0.053 Uiso 1 1 calc R . .
C32 C 0.797982(10) 0.145366(9) -0.060539(12) 0.04448(4) Uani 1 1 d . . .
C33 C 0.871475(10) 0.131517(8) -0.104662(12) 0.04448(4) Uani 1 1 d . . .
H33 H 0.8972 0.1152 -0.1106 0.053 Uiso 1 1 calc R . .
C34 C 0.871704(10) 0.163702(9) -0.131917(12) 0.04448(4) Uani 1 1 d . . .
C35 C 0.838459(10) 0.189141(9) -0.116098(12) 0.04448(4) Uani 1 1 d . . .
H35 H 0.8413 0.2131 -0.1254 0.053 Uiso 1 1 calc R . .
C36 C 0.799648(10) 0.174619(8) -0.084140(12) 0.04448(4) Uani 1 1 d . . .
H36 H 0.7714 0.1891 -0.0803 0.053 Uiso 1 1 calc R . .
C37 C 0.906643(10) 0.169197(8) -0.175111(11) 0.03761(9) Uani 1 1 d . . .
C38 C 0.936275(10) 0.201407(8) -0.172334(11) 0.04192(9) Uani 1 1 d . . .
H38 H 0.9330 0.2160 -0.1386 0.050 Uiso 1 1 calc R . .
C39 C 0.972545(11) 0.192043(9) -0.258303(12) 0.04576(10) Uani 1 1 d . . .
C40 C 0.946742(14) 0.157624(12) -0.265700(15) 0.10394(15) Uani 1 1 d . . .
H40 H 0.9508 0.1433 -0.2996 0.125 Uiso 1 1 calc R . .
C41 C 0.914132(13) 0.146575(10) -0.217329(15) 0.06978(12) Uani 1 1 d . . .
H41 H 0.8995 0.1241 -0.2174 0.084 Uiso 1 1 calc R . .
C42 C 0.998895(11) 0.207142(9) -0.300992(13) 0.05180(4) Uani 1 1 d . . .
H42 H 1.0001 0.1965 -0.3392 0.062 Uiso 1 1 calc R . .
C43 C 1.051569(5) 0.253029(4) -0.331369(5) 0.05180(4) Uani 1 1 d G . .
C44 C 1.102670(5) 0.255234(5) -0.316632(7) 0.05180(4) Uani 1 1 d G . .
H44 H 1.1166 0.2462 -0.2795 0.062 Uiso 1 1 calc R . .
C45 C 1.133432(6) 0.270600(7) -0.356232(9) 0.05180(4) Uani 1 1 d G . .
H45 H 1.1684 0.2721 -0.3462 0.062 Uiso 1 1 calc R . .
C46 C 1.113093(8) 0.283761(7) -0.410569(9) 0.05180(4) Uani 1 1 d G . .
H46 H 1.1341 0.2943 -0.4376 0.062 Uiso 1 1 calc R . .
C47 C 1.061992(8) 0.281556(7) -0.425307(7) 0.05180(4) Uani 1 1 d G . .
H47 H 1.0481 0.2906 -0.4624 0.062 Uiso 1 1 calc R . .
C48 C 1.031229(6) 0.266190(5) -0.385708(6) 0.05180(4) Uani 1 1 d G . .
H48 H 0.9963 0.2647 -0.3958 0.062 Uiso 1 1 calc R . .
C49 C 0.754724(11) 0.051927(9) -0.121552(13) 0.05180(1) Uani 1 1 d . . .
C50 C 0.733546(11) 0.079488(9) -0.148864(12) 0.05180(1) Uani 1 1 d . . .
H50 H 0.7529 0.1001 -0.1512 0.062 Uiso 1 1 calc R . .
C51 C 0.687444(11) 0.079863(10) -0.172761(12) 0.05180(1) Uani 1 1 d . . .
H51 H 0.6734 0.1007 -0.1896 0.062 Uiso 1 1 calc R . .
C52 C 0.657785(11) 0.047870(9) -0.173311(13) 0.05180(1) Uani 1 1 d . . .
H52 H 0.6248 0.0468 -0.1919 0.062 Uiso 1 1 calc R . .
C53 C 0.679134(11) 0.020810(9) -0.146887(12) 0.05180(1) Uani 1 1 d . . .
H53 H 0.6606 -0.0002 -0.1453 0.062 Uiso 1 1 calc R . .
C54 C 0.728299(11) 0.021389(10) -0.120737(13) 0.05180(1) Uani 1 1 d . . .
H54 H 0.7430 0.0011 -0.1028 0.062 Uiso 1 1 calc R . .
C55 C 0.840259(11) 0.034853(9) -0.119608(13) 0.05180(1) Uani 1 1 d . . .
H55 H 0.8331 0.0203 -0.1535 0.062 Uiso 1 1 calc R . .
C56 C 0.888675(4) 0.039123(4) -0.091798(5) 0.05289(11) Uani 1 1 d G . .
N10 N 0.892388(6) 0.057463(4) -0.038138(6) 0.04760(4) Uani 1 1 d G . .
C57 C 0.937219(7) 0.057901(6) -0.002748(7) 0.03260(8) Uani 1 1 d GU . .
H57 H 0.9398 0.0704 0.0339 0.039 Uiso 1 1 calc R . .
C58 C 0.978336(5) 0.039999(8) -0.021018(8) 0.04728(10) Uani 1 1 d G . .
C59 C 0.974623(5) 0.021659(7) -0.074678(9) 0.16002(17) Uani 1 1 d G . .
H59 H 1.0027 0.0094 -0.0872 0.192 Uiso 1 1 calc R . .
C60 C 0.929793(5) 0.021221(5) -0.110069(7) 0.05188(4) Uani 1 1 d GU . .
H60 H 0.9273 0.0087 -0.1467 0.062 Uiso 1 1 calc R . .
C61 C 1.014869(11) 0.283859(10) 0.028771(13) 0.05188(4) Uani 1 1 d . . .
C62 C 0.993091(11) 0.270487(9) 0.077934(13) 0.05188(4) Uani 1 1 d U . .
H62 H 0.9604 0.2610 0.0735 0.062 Uiso 1 1 calc R . .
C63 C 1.062623(11) 0.286692(10) 0.141441(13) 0.05188(4) Uani 1 1 d . . .
C64 C 1.083420(11) 0.303429(9) 0.092215(13) 0.05188(4) Uani 1 1 d . . .
H64 H 1.1120 0.3179 0.0989 0.062 Uiso 1 1 calc R . .
C65 C 1.061258(10) 0.298422(9) 0.033545(13) 0.05188(4) Uani 1 1 d . . .
H65 H 1.0778 0.3049 -0.0008 0.062 Uiso 1 1 calc R . .
C66 C 1.084091(12) 0.288594(11) 0.203092(13) 0.06196(5) Uani 1 1 d . . .
H66 H 1.1164 0.2979 0.2132 0.074 Uiso 1 1 calc R . .
C67 C 1.077384(11) 0.280403(11) 0.304633(13) 0.06196(5) Uani 1 1 d . . .
C68 C 1.071839(11) 0.308177(11) 0.338360(13) 0.06196(5) Uani 1 1 d . . .
H68 H 1.0522 0.3272 0.3231 0.074 Uiso 1 1 calc R . .
C69 C 1.094733(11) 0.309471(11) 0.396197(13) 0.06196(5) Uani 1 1 d . . .
H69 H 1.0936 0.3299 0.4198 0.074 Uiso 1 1 calc R . .
C70 C 1.119572(11) 0.279517(10) 0.418509(14) 0.06196(5) Uani 1 1 d . . .
H70 H 1.1334 0.2794 0.4589 0.074 Uiso 1 1 calc R . .
C71 C 1.124066(11) 0.253230(11) 0.387382(13) 0.06196(5) Uani 1 1 d . . .
H71 H 1.1407 0.2331 0.4034 0.074 Uiso 1 1 calc R . .
C72 C 1.103715(11) 0.254158(11) 0.327690(13) 0.06196(5) Uani 1 1 d . . .
H72 H 1.1093 0.2348 0.3027 0.074 Uiso 1 1 calc R . .
C73 C 0.301786(7) 0.431562(5) 0.521916(10) 0.10579(8) Uani 1 1 d G . .
C74 C 0.255151(8) 0.445199(6) 0.531406(14) 0.10579(8) Uani 1 1 d G . .
H74 H 0.2316 0.4315 0.5506 0.127 Uiso 1 1 calc R . .
C75 C 0.242911(11) 0.478821(7) 0.512751(18) 0.10579(8) Uani 1 1 d G . .
H75 H 0.2110 0.4881 0.5192 0.127 Uiso 1 1 calc R . .
C76 C 0.277306(14) 0.498807(6) 0.484606(17) 0.10579(8) Uani 1 1 d G . .
H76 H 0.2689 0.5218 0.4719 0.127 Uiso 1 1 calc R . .
C77 C 0.323941(13) 0.485171(6) 0.475116(15) 0.10579(8) Uani 1 1 d G . .
H77 H 0.3474 0.4988 0.4559 0.127 Uiso 1 1 calc R . .
C78 C 0.336182(9) 0.451548(6) 0.493770(13) 0.10579(8) Uani 1 1 d G . .
H78 H 0.3681 0.4422 0.4873 0.127 Uiso 1 1 calc R . .
C79 C 0.339353(9) 0.393652(8) 0.588113(14) 0.05109(10) Uani 1 1 d . . .
H79 H 0.3439 0.4122 0.6160 0.061 Uiso 1 1 calc R . .
C80 C 0.352807(9) 0.358239(8) 0.603908(12) 0.03998(9) Uani 1 1 d . . .
C81 C 0.362394(8) 0.302244(7) 0.563469(12) 0.03127(5) Uani 1 1 d . . .
H81 H 0.3618 0.2872 0.5297 0.038 Uiso 1 1 calc R . .
C82 C 0.373668(8) 0.288142(8) 0.620010(10) 0.03163(8) Uani 1 1 d . . .
C83 C 0.379646(12) 0.309260(9) 0.669182(17) 0.06665(12) Uani 1 1 d . . .
H83 H 0.3920 0.3004 0.7071 0.080 Uiso 1 1 calc R . .
C84 C 0.366099(16) 0.346766(10) 0.661283(17) 0.07807(14) Uani 1 1 d . . .
H84 H 0.3666 0.3621 0.6946 0.094 Uiso 1 1 calc R . .
C85 C 0.382376(10) 0.249227(8) 0.629670(11) 0.03779(3) Uani 1 1 d . . .
C86 C 0.428294(10) 0.238217(8) 0.660528(11) 0.03779(3) Uani 1 1 d . . .
H86 H 0.4535 0.2548 0.6719 0.045 Uiso 1 1 calc R . .
C87 C 0.395533(10) 0.181026(8) 0.656251(11) 0.03779(3) Uani 1 1 d . . .
C88 C 0.353756(10) 0.191569(8) 0.620860(11) 0.03779(3) Uani 1 1 d . . .
H88 H 0.3288 0.1755 0.6067 0.045 Uiso 1 1 calc R . .
C89 C 0.350070(10) 0.225540(8) 0.607372(11) 0.03779(3) Uani 1 1 d . . .
H89 H 0.3230 0.2330 0.5806 0.045 Uiso 1 1 calc R . .
C90 C 0.410057(12) 0.145563(10) 0.676862(14) 0.05817(4) Uani 1 1 d . . .
H90 H 0.3897 0.1261 0.6656 0.070 Uiso 1 1 calc R . .
C91 C 0.461470(5) 0.108025(4) 0.732110(6) 0.05817(4) Uani 1 1 d G . .
C92 C 0.493303(6) 0.087211(5) 0.701518(8) 0.05817(4) Uani 1 1 d G . .
H92 H 0.5059 0.0954 0.6656 0.070 Uiso 1 1 calc R . .
C93 C 0.506715(8) 0.054436(5) 0.723492(11) 0.05817(4) Uani 1 1 d G . .
H93 H 0.5285 0.0402 0.7026 0.070 Uiso 1 1 calc R . .
C94 C 0.488294(9) 0.042475(5) 0.776059(11) 0.05817(4) Uani 1 1 d G . .
H94 H 0.4975 0.0201 0.7911 0.070 Uiso 1 1 calc R . .
C95 C 0.456460(10) 0.063289(5) 0.806652(9) 0.05817(4) Uani 1 1 d G . .
H95 H 0.4439 0.0551 0.8426 0.070 Uiso 1 1 calc R . .
C96 C 0.443048(7) 0.096064(5) 0.784678(7) 0.05817(4) Uani 1 1 d G . .
H96 H 0.4213 0.1103 0.8056 0.070 Uiso 1 1 calc R . .
C97 C 0.225738(6) 0.349078(5) 0.532422(8) 0.08897(6) Uani 1 1 d G . .
C98 C 0.187328(7) 0.371392(6) 0.512322(11) 0.08897(6) Uani 1 1 d G . .
H98 H 0.1831 0.3776 0.4712 0.107 Uiso 1 1 calc R . .
C99 C 0.155123(9) 0.384582(8) 0.552409(14) 0.08897(6) Uani 1 1 d G . .
H99 H 0.1289 0.3998 0.5387 0.107 Uiso 1 1 calc R . .
C100 C 0.161329(10) 0.375459(10) 0.612595(13) 0.08897(6) Uani 1 1 d G . .
H100 H 0.1393 0.3845 0.6400 0.107 Uiso 1 1 calc R . .
C101 C 0.199739(10) 0.353145(9) 0.632695(9) 0.08897(6) Uani 1 1 d G . .
H101 H 0.2040 0.3469 0.6738 0.107 Uiso 1 1 calc R . .
C102 C 0.231943(8) 0.339955(7) 0.592609(9) 0.08897(6) Uani 1 1 d G . .
H102 H 0.2582 0.3247 0.6063 0.107 Uiso 1 1 calc R . .
C103 C 0.261802(9) 0.306246(8) 0.480728(12) 0.04042(3) Uani 1 1 d . . .
H103 H 0.2356 0.2919 0.4928 0.049 Uiso 1 1 calc R . .
C104 C 0.298522(9) 0.291796(8) 0.444760(12) 0.04042(3) Uani 1 1 d . . .
C105 C 0.366831(9) 0.309892(8) 0.394463(12) 0.04042(3) Uani 1 1 d . . .
H105 H 0.3881 0.3277 0.3817 0.049 Uiso 1 1 calc R . .
C106 C 0.371698(9) 0.275622(8) 0.370356(12) 0.04042(3) Uani 1 1 d . . .
C107 C 0.339110(9) 0.251866(8) 0.382923(12) 0.04042(3) Uani 1 1 d . . .
H107 H 0.3413 0.2303 0.3625 0.049 Uiso 1 1 calc R . .
C108 C 0.300044(9) 0.254248(8) 0.424160(12) 0.04042(3) Uani 1 1 d . . .
H108 H 0.2794 0.2358 0.4360 0.049 Uiso 1 1 calc R . .
C109 C 0.411033(10) 0.266212(8) 0.323714(11) 0.04071(4) Uani 1 1 d . . .
C110 C 0.435300(9) 0.235849(8) 0.330414(11) 0.04071(4) Uani 1 1 d . . .
H110 H 0.4318 0.2218 0.3647 0.049 Uiso 1 1 calc R . .
C111 C 0.471289(10) 0.248031(8) 0.241420(11) 0.04071(4) Uani 1 1 d . . .
C112 C 0.449559(9) 0.278323(8) 0.236579(11) 0.04071(4) Uani 1 1 d . . .
H112 H 0.4567 0.2937 0.2051 0.049 Uiso 1 1 calc R . .
C113 C 0.417536(10) 0.287653(9) 0.275501(10) 0.04071(4) Uani 1 1 d . . .
H113 H 0.3993 0.3088 0.2704 0.049 Uiso 1 1 calc R . .
C114 C 0.506140(9) 0.232893(7) 0.197870(10) 0.02855(8) Uani 1 1 d . . .
H114 H 0.5163 0.2454 0.1642 0.034 Uiso 1 1 calc R . .
C115 C 0.552425(10) 0.187208(10) 0.169643(11) 0.05317(5) Uani 1 1 d . . .
C116 C 0.601787(10) 0.180664(10) 0.182651(11) 0.05317(5) Uani 1 1 d . . .
H116 H 0.6178 0.1888 0.2193 0.064 Uiso 1 1 calc R . .
C117 C 0.628620(10) 0.162587(10) 0.143835(11) 0.05317(5) Uani 1 1 d . . .
H117 H 0.6630 0.1581 0.1539 0.064 Uiso 1 1 calc R . .
C118 C 0.606467(10) 0.150824(10) 0.090478(11) 0.05317(5) Uani 1 1 d . . .
H118 H 0.6254 0.1376 0.0643 0.064 Uiso 1 1 calc R . .
C119 C 0.555788(10) 0.158131(10) 0.074028(12) 0.05317(5) Uani 1 1 d . . .
H119 H 0.5407 0.1504 0.0365 0.064 Uiso 1 1 calc R . .
C120 C 0.528887(10) 0.176148(10) 0.112077(11) 0.05317(5) Uani 1 1 d . . .
H120 H 0.4949 0.1816 0.1013 0.064 Uiso 1 1 calc R . .
C121 C 0.256301(11) 0.385125(12) 0.378331(16) 0.07710(7) Uani 1 1 d . . .
C122 C 0.234744(12) 0.352386(12) 0.354815(16) 0.07710(7) Uani 1 1 d . . .
H122 H 0.2520 0.3309 0.3597 0.093 Uiso 1 1 calc R . .
C123 C 0.183468(12) 0.354899(12) 0.322453(16) 0.07710(7) Uani 1 1 d . . .
H123 H 0.1684 0.3348 0.3042 0.093 Uiso 1 1 calc R . .
C124 C 0.162458(12) 0.381123(12) 0.319763(16) 0.07710(7) Uani 1 1 d . . .
H124 H 0.1314 0.3814 0.2964 0.093 Uiso 1 1 calc R . .
C125 C 0.179257(14) 0.415696(13) 0.35001(3) 0.1296(2) Uani 1 1 d . . .
H125 H 0.1574 0.4349 0.3535 0.155 Uiso 1 1 calc R . .
C126 C 0.226537(14) 0.416267(11) 0.37060(2) 0.10604(17) Uani 1 1 d . . .
H126 H 0.2416 0.4380 0.3808 0.127 Uiso 1 1 calc R . .
C127 C 0.335174(11) 0.399335(8) 0.381644(15) 0.06619(11) Uani 1 1 d . . .
H127 H 0.3278 0.4095 0.3433 0.079 Uiso 1 1 calc R . .
C128 C 0.386874(11) 0.399769(9) 0.413463(15) 0.05929(5) Uani 1 1 d . . .
C129 C 0.432910(11) 0.381577(9) 0.494290(16) 0.05929(5) Uani 1 1 d . . .
H129 H 0.4352 0.3686 0.5305 0.071 Uiso 1 1 calc R . .
C130 C 0.473849(11) 0.400158(9) 0.480095(15) 0.05929(5) Uani 1 1 d . . .
C131 C 0.473038(11) 0.416868(9) 0.427246(15) 0.05929(5) Uani 1 1 d . . .
H131 H 0.5025 0.4263 0.4128 0.071 Uiso 1 1 calc R . .
C132 C 0.428398(11) 0.419569(9) 0.395916(16) 0.05929(5) Uani 1 1 d . . .
H132 H 0.4245 0.4346 0.3622 0.071 Uiso 1 1 calc R . .
C133 C 0.577396(5) 0.157027(5) 0.803561(6) 0.08396(8) Uani 1 1 d G . .
C134 C 0.607329(7) 0.183323(6) 0.829411(8) 0.08396(8) Uani 1 1 d G . .
H134 H 0.6149 0.2032 0.8065 0.101 Uiso 1 1 calc R . .
C135 C 0.626200(9) 0.180593(8) 0.888799(8) 0.08396(8) Uani 1 1 d G . .
H135 H 0.6467 0.1986 0.9065 0.101 Uiso 1 1 calc R . .
C136 C 0.615137(10) 0.151566(9) 0.922338(7) 0.08396(8) Uani 1 1 d G . .
H136 H 0.6280 0.1497 0.9629 0.101 Uiso 1 1 calc R . .
C137 C 0.585203(10) 0.125269(7) 0.896489(8) 0.08396(8) Uani 1 1 d G . .
H137 H 0.5776 0.1054 0.9194 0.101 Uiso 1 1 calc R . .
C138 C 0.566333(8) 0.127999(6) 0.837100(8) 0.04923(4) Uani 1 1 d G . .
H138 H 0.5459 0.1100 0.8194 0.059 Uiso 1 1 calc R . .
C139 C 0.584691(11) 0.147942(9) 0.701702(11) 0.04923(4) Uani 1 1 d . . .
H139 H 0.6175 0.1393 0.7112 0.059 Uiso 1 1 calc R . .
C140 C 0.565078(11) 0.150556(9) 0.640636(12) 0.04923(4) Uani 1 1 d . . .
C141 C 0.495406(11) 0.166253(9) 0.582080(12) 0.04923(4) Uani 1 1 d . . .
H141 H 0.4628 0.1760 0.5779 0.059 Uiso 1 1 calc R . .
C142 C 0.515867(11) 0.153515(9) 0.529817(11) 0.04923(4) Uani 1 1 d . . .
C143 C 0.564654(10) 0.141183(9) 0.535240(12) 0.04923(4) Uani 1 1 d . . .
H143 H 0.5796 0.1324 0.5012 0.059 Uiso 1 1 calc R . .
C144 C 0.590980(11) 0.141806(9) 0.590200(11) 0.04923(4) Uani 1 1 d . . .
H144 H 0.6256 0.1365 0.5942 0.059 Uiso 1 1 calc R . .
C147 C 0.74875(2) 0.28364(2) 0.22618(3) 0.15434(4) Uani 1 1 d . . .
C148 C 0.75416(2) 0.15682(2) 0.27218(3) 0.15434(4) Uani 1 1 d . . .
C149 C 0.72102(2) 0.11862(2) 0.50203(3) 0.15434(4) Uani 1 1 d . . .
C150 C 0.62617(2) 0.03568(2) 0.37294(3) 0.15434(4) Uani 1 1 d . . .
N1 N 0.820693(9) 0.041144(8) 0.040668(12) 0.05945(9) Uani 1 1 d . . .
N2 N 0.857231(8) 0.100886(7) 0.057398(9) 0.04760(4) Uani 1 1 d . . .
N3 N 0.933157(7) 0.233482(7) 0.172401(9) 0.03569(3) Uani 1 1 d . . .
N4 N 0.949734(7) 0.295525(7) 0.208185(9) 0.03569(3) Uani 1 1 d . . .
N5 N 0.762701(8) 0.101814(8) -0.006646(11) 0.05858(9) Uani 1 1 d . . .
N6 N 0.833622(7) 0.123001(6) -0.068556(9) 0.03708(7) Uani 1 1 d . . .
N7 N 0.967203(7) 0.212248(7) -0.211960(9) 0.04369(8) Uani 1 1 d . . .
N8 N 1.022264(9) 0.236154(8) -0.289006(10) 0.05180(4) Uani 1 1 d . . .
N9 N 0.804280(8) 0.053568(7) -0.093363(9) 0.04760(4) Uani 1 1 d . . .
N11 N 1.019640(9) 0.271008(8) 0.134115(10) 0.05188(4) Uani 1 1 d . . .
N12 N 1.058253(8) 0.277521(7) 0.240601(9) 0.04760(4) Uani 1 1 d . . .
N13 N 0.320893(7) 0.398543(6) 0.534107(9) 0.03051(6) Uani 1 1 d U . .
N14 N 0.352435(7) 0.335681(6) 0.554416(9) 0.03127(5) Uani 1 1 d . . .
N15 N 0.435650(8) 0.203736(6) 0.673546(9) 0.03779(3) Uani 1 1 d . . .
N16 N 0.450983(9) 0.141741(8) 0.710404(12) 0.05817(4) Uani 1 1 d . . .
N17 N 0.263736(8) 0.336916(6) 0.496189(9) 0.03370(6) Uani 1 1 d U . .
N18 N 0.334673(7) 0.317788(7) 0.433039(10) 0.04042(3) Uani 1 1 d . . .
N19 N 0.463787(8) 0.225913(7) 0.288991(9) 0.04071(4) Uani 1 1 d . . .
N20 N 0.520705(7) 0.201733(6) 0.210517(8) 0.02763(6) Uani 1 1 d . . .
N21 N 0.304074(7) 0.384972(6) 0.408890(11) 0.04361(8) Uani 1 1 d . . .
N22 N 0.390397(7) 0.380727(6) 0.460466(10) 0.03926(7) Uani 1 1 d . . .
N23 N 0.518483(7) 0.165482(6) 0.635331(8) 0.02958(6) Uani 1 1 d U . .
N24 N 0.557381(7) 0.157387(6) 0.743517(9) 0.03562(7) Uani 1 1 d U . .
N27 N 0.687178(14) 0.059159(11) 0.457736(17) 0.10584(3) Uani 1 1 d . . .
N28 N 0.775212(11) 0.225174(8) 0.282644(14) 0.11851(3) Uani 1 1 d D . .
C1A C 0.687497(15) 0.223581(9) 0.045693(14) 0.06612(12) Uani 1 1 d . . .
C2A C 0.65344(2) 0.24786(2) 0.07704(2) 0.1462(3) Uani 1 1 d . . .
H2A1 H 0.6719 0.2688 0.0900 0.219 Uiso 1 1 calc R . .
H2A2 H 0.6415 0.2361 0.1120 0.219 Uiso 1 1 calc R . .
H2A3 H 0.6249 0.2543 0.0493 0.219 Uiso 1 1 calc R . .
C3A C 0.813651(14) 0.214676(15) 0.44964(2) 0.1317(2) Uani 1 1 d . . .
C4A C 0.850109(19) 0.196404(10) 0.419798(19) 0.11157(18) Uani 1 1 d . . .
H4A1 H 0.8657 0.1787 0.4466 0.167 Uiso 1 1 calc R . .
H4A2 H 0.8757 0.2127 0.4081 0.167 Uiso 1 1 calc R . .
H4A3 H 0.8343 0.1851 0.3839 0.167 Uiso 1 1 calc R . .
N1A N 0.715890(16) 0.206935(10) 0.021502(16) 0.10089(15) Uani 1 1 d . . .
N2A N 0.790004(13) 0.231029(12) 0.476615(18) 0.11430(16) Uani 1 1 d . . .
C5B C 0.50101(2) 0.356072(16) 0.32389(2) 0.12966(13) Uani 1 1 d . . .
N3B N 0.504557(17) 0.337717(13) 0.384697(17) 0.12966(13) Uani 1 1 d . . .
C6B C 0.49410(2) 0.365927(16) 0.26562(2) 0.12966(13) Uani 1 1 d . . .
H6B1 H 0.4926 0.3452 0.2400 0.194 Uiso 1 1 calc R . .
H6B2 H 0.5219 0.3807 0.2555 0.194 Uiso 1 1 calc R . .
H6B3 H 0.4628 0.3789 0.2593 0.194 Uiso 1 1 calc R . .
C7A C 0.312853(15) 0.368164(10) 0.24175(2) 0.09834(16) Uani 1 1 d . . .
C8A C 0.26503(2) 0.37257(3) 0.20598(3) 0.2015(4) Uani 1 1 d . . .
H8A1 H 0.2418 0.3544 0.2166 0.302 Uiso 1 1 calc R . .
H8A2 H 0.2705 0.3708 0.1633 0.302 Uiso 1 1 calc R . .
H8A3 H 0.2510 0.3954 0.2142 0.302 Uiso 1 1 calc R . .
N4A N 0.345039(18) 0.362733(12) 0.26253(3) 0.1860(3) Uani 1 1 d . . .
C9A C 0.595758(16) 0.315609(10) 0.157327(13) 0.13277(14) Uani 1 1 d D . .
C10A C 0.616370(16) 0.341866(10) 0.116833(13) 0.13277(14) Uani 1 1 d D . .
H10A H 0.5980 0.3408 0.0774 0.199 Uiso 1 1 calc R . .
H10B H 0.6517 0.3369 0.1128 0.199 Uiso 1 1 calc R . .
H10C H 0.6130 0.3652 0.1338 0.199 Uiso 1 1 calc R . .
N5A N 0.574867(15) 0.302504(15) 0.182915(13) 0.13277(14) Uani 1 1 d . . .
O5 O 0.683013(10) 0.239846(9) 0.252197(13) 0.11851(3) Uani 1 1 d . . .
O6 O 0.728309(9) 0.272549(7) 0.333739(12) 0.11851(3) Uani 1 1 d D . .
O7 O 0.832928(10) 0.187059(10) 0.246599(13) 0.11851(3) Uani 1 1 d . . .
O8 O 0.753174(10) 0.194673(9) 0.183491(13) 0.11851(3) Uani 1 1 d . . .
O9 O 0.770137(11) 0.082019(9) 0.427691(13) 0.10584(3) Uani 1 1 d . . .
O10 O 0.694809(11) 0.112461(9) 0.387984(13) 0.10584(3) Uani 1 1 d . . .
O11 O 0.605688(11) 0.086746(9) 0.427671(13) 0.10584(3) Uani 1 1 d . . .
O12 O 0.613246(12) 0.033592(9) 0.484664(14) 0.10584(3) Uani 1 1 d . . .
F5 F 0.795217(13) 0.294505(11) 0.237502(15) 0.15434(4) Uani 1 1 d . . .
F6 F 0.739704(13) 0.273273(11) 0.164077(15) 0.15434(4) Uani 1 1 d . . .
F7 F 0.716615(12) 0.312281(11) 0.221821(15) 0.15434(4) Uani 1 1 d . . .
F8 F 0.702630(13) 0.160495(11) 0.276936(15) 0.15434(4) Uani 1 1 d . . .
F9 F 0.763840(13) 0.159151(11) 0.331833(15) 0.15434(4) Uani 1 1 d . . .
F10 F 0.769415(13) 0.129112(11) 0.258866(15) 0.15434(4) Uani 1 1 d . . .
F11 F 0.746020(13) 0.101539(11) 0.546946(15) 0.15434(4) Uani 1 1 d . . .
F12 F 0.678954(13) 0.136000(11) 0.514277(14) 0.15434(4) Uani 1 1 d . . .
F13 F 0.753300(13) 0.145773(11) 0.486903(15) 0.15434(4) Uani 1 1 d . . .
F14 F 0.648333(13) 0.002379(11) 0.385912(15) 0.15434(4) Uani 1 1 d . . .
F15 F 0.583764(13) 0.021787(11) 0.362711(15) 0.15434(4) Uani 1 1 d . . .
F16 F 0.645389(13) 0.051343(11) 0.334354(15) 0.15434(4) Uani 1 1 d . . .
S1 S 1.000721(6) 0.190898(3) 0.009062(6) 0.07410(4) Uani 0.50 1 d PG A -1
O1 O 1.047402(6) 0.204247(5) 0.002531(9) 0.07410(4) Uani 0.50 1 d PG A -1
C145 C 0.999223(9) 0.149157(4) -0.028730(9) 0.07410(4) Uani 0.50 1 d PG A -1
F1B F 0.956043(11) 0.132389(5) -0.026982(12) 0.07410(4) Uani 0.50 1 d PG A -1
F1 F 1.007251(12) 0.152333(6) -0.085902(8) 0.07410(4) Uani 0.50 1 d PG A -1
F1A F 1.034365(11) 0.128706(4) -0.003387(12) 0.07410(4) Uani 0.50 1 d PG A -1
O1A O 0.988773(8) 0.182069(5) 0.068500(7) 0.07410(4) Uani 0.50 1 d PG A -1
O1B O 0.958954(7) 0.208906(5) -0.024990(9) 0.07410(4) Uani 0.50 1 d PG A -1
S2 S 0.497450(6) 0.246827(3) 0.510847(6) 0.06438(4) Uani 0.50 1 d PG B -1
C146 C 0.502168(9) 0.287747(4) 0.473429(8) 0.06438(4) Uani 0.50 1 d PG B -1
O2 O 0.454706(6) 0.231231(5) 0.487832(8) 0.06438(4) Uani 0.50 1 d PG B -1
F2B F 0.541576(11) 0.306747(5) 0.492714(11) 0.06438(4) Uani 0.50 1 d PG B -1
F2 F 0.505948(11) 0.282529(5) 0.415679(8) 0.06438(4) Uani 0.50 1 d PG B -1
F2A F 0.462064(11) 0.307018(4) 0.479210(10) 0.06438(4) Uani 0.50 1 d PG B -1
O2A O 0.495838(8) 0.258270(4) 0.574701(6) 0.06438(4) Uani 0.50 1 d PG B -1
O2B O 0.544710(6) 0.230401(5) 0.502309(8) 0.06438(4) Uani 0.50 1 d PG B -1
S3 S 0.724636(4) 0.248038(4) 0.270085(6) 0.11851(3) Uani 1 1 d . . .
S4 S 0.777315(4) 0.189833(4) 0.234962(6) 0.11851(3) Uani 1 1 d . . .
S5 S 0.719324(5) 0.093617(4) 0.437036(6) 0.10584(3) Uani 1 1 d . . .
S6 S 0.630559(5) 0.057930(4) 0.443681(6) 0.10584(3) Uani 1 1 d . . .
Fe1 Fe 0.827088(1) 0.078908(1) -0.020035(2) 0.03902(1) Uani 1 1 d . . .
Fe2 Fe 0.995114(1) 0.255245(1) 0.211729(2) 0.03516(1) Uani 1 1 d . . .
Fe3 Fe 0.327652(1) 0.359422(1) 0.480304(2) 0.03920(1) Uani 1 1 d . . .
Fe4 Fe 0.495367(1) 0.182955(1) 0.711475(1) 0.03888(1) Uani 1 1 d . . .

loop_
_atom_site_aniso_label
_atom_site_aniso_U_11
_atom_site_aniso_U_22
_atom_site_aniso_U_33
_atom_site_aniso_U_23
_atom_site_aniso_U_13
_atom_site_aniso_U_12
C1 0.13944(15) 0.06024(12) 0.12474(14) 0.00970(11) 0.00297(13) -0.03639(10)
C2 0.13944(15) 0.06024(12) 0.12474(14) 0.00970(11) 0.00297(13) -0.03639(10)
C3 0.13944(15) 0.06024(12) 0.12474(14) 0.00970(11) 0.00297(13) -0.03639(10)
C4 0.13944(15) 0.06024(12) 0.12474(14) 0.00970(11) 0.00297(13) -0.03639(10)
C5 0.13944(15) 0.06024(12) 0.12474(14) 0.00970(11) 0.00297(13) -0.03639(10)
C6 0.13944(15) 0.06024(12) 0.12474(14) 0.00970(11) 0.00297(13) -0.03639(10)
C7 0.06956(16) 0.05148(18) 0.01918(12) 0.01277(12) 0.02389(11) 0.02933(14)
C8 0.02926(6) 0.06129(9) 0.02191(5) 0.00831(6) -0.00548(4) -0.00011(6)
C9 0.02926(6) 0.06129(9) 0.02191(5) 0.00831(6) -0.00548(4) -0.00011(6)
C10 0.02926(6) 0.06129(9) 0.02191(5) 0.00831(6) -0.00548(4) -0.00011(6)
C11 0.02926(6) 0.06129(9) 0.02191(5) 0.00831(6) -0.00548(4) -0.00011(6)
C12 0.02926(6) 0.06129(9) 0.02191(5) 0.00831(6) -0.00548(4) -0.00011(6)
C13 0.02460(4) 0.05561(6) 0.02731(4) 0.00531(4) 0.00498(3) 0.00211(4)
C14 0.02460(4) 0.05561(6) 0.02731(4) 0.00531(4) 0.00498(3) 0.00211(4)
C15 0.02460(4) 0.05561(6) 0.02731(4) 0.00531(4) 0.00498(3) 0.00211(4)
C16 0.02460(4) 0.05561(6) 0.02731(4) 0.00531(4) 0.00498(3) 0.00211(4)
C17 0.02460(4) 0.05561(6) 0.02731(4) 0.00531(4) 0.00498(3) 0.00211(4)
C18 0.02460(4) 0.05561(6) 0.02731(4) 0.00531(4) 0.00498(3) 0.00211(4)
C19 0.05483(17) 0.02726(17) 0.0720(2) -0.00057(15) -0.01348(15) -0.01187(14)
C20 0.0803(2) 0.0623(2) 0.0712(2) -0.00762(19) 0.01646(18) -0.02068(19)
C21 0.0614(2) 0.0618(3) 0.1385(3) -0.0184(3) 0.0139(2) -0.0190(2)
C22 0.03077(17) 0.1380(4) 0.1213(3) -0.0565(3) -0.02282(18) 0.0169(2)
C23 0.04884(19) 0.1298(3) 0.1150(2) -0.09448(18) -0.01296(17) 0.0082(2)
C24 0.03816(14) 0.1176(3) 0.08086(19) -0.04619(19) 0.03596(13) -0.03145(17)
C25 0.02134(11) 0.03883(15) 0.03379(12) 0.00389(11) 0.00293(9) -0.00038(11)
C26 0.04625(17) 0.1295(3) 0.05505(18) 0.0347(2) 0.01030(14) 0.0170(2)
C27 0.07200(10) 0.08789(14) 0.10718(12) 0.02475(12) 0.02964(9) -0.02950(10)
C28 0.07200(10) 0.08789(14) 0.10718(12) 0.02475(12) 0.02964(9) -0.02950(10)
C29 0.07200(10) 0.08789(14) 0.10718(12) 0.02475(12) 0.02964(9) -0.02950(10)
C30 0.07200(10) 0.08789(14) 0.10718(12) 0.02475(12) 0.02964(9) -0.02950(10)
C31 0.03483(5) 0.05522(8) 0.04317(6) 0.01493(6) 0.00151(5) 0.00719(6)
C32 0.03483(5) 0.05522(8) 0.04317(6) 0.01493(6) 0.00151(5) 0.00719(6)
C33 0.03483(5) 0.05522(8) 0.04317(6) 0.01493(6) 0.00151(5) 0.00719(6)
C34 0.03483(5) 0.05522(8) 0.04317(6) 0.01493(6) 0.00151(5) 0.00719(6)
C35 0.03483(5) 0.05522(8) 0.04317(6) 0.01493(6) 0.00151(5) 0.00719(6)
C36 0.03483(5) 0.05522(8) 0.04317(6) 0.01493(6) 0.00151(5) 0.00719(6)
C37 0.04311(14) 0.04703(18) 0.02249(13) -0.00096(12) 0.00119(11) -0.00096(13)
C38 0.04190(14) 0.0556(2) 0.02739(14) 0.00719(13) -0.00275(11) -0.00130(14)
C39 0.04836(16) 0.0549(2) 0.03324(14) -0.00886(14) -0.00217(12) 0.00068(15)
C40 0.1232(2) 0.1299(3) 0.06653(18) -0.06085(19) 0.05798(16) -0.0785(2)
C41 0.0880(2) 0.0524(2) 0.0719(2) -0.00136(18) 0.02512(17) -0.03278(18)
C42 0.04822(5) 0.06334(8) 0.04512(5) 0.00319(6) 0.01177(4) -0.00142(5)
C43 0.04822(5) 0.06334(8) 0.04512(5) 0.00319(6) 0.01177(4) -0.00142(5)
C44 0.04822(5) 0.06334(8) 0.04512(5) 0.00319(6) 0.01177(4) -0.00142(5)
C45 0.04822(5) 0.06334(8) 0.04512(5) 0.00319(6) 0.01177(4) -0.00142(5)
C46 0.04822(5) 0.06334(8) 0.04512(5) 0.00319(6) 0.01177(4) -0.00142(5)
C47 0.04822(5) 0.06334(8) 0.04512(5) 0.00319(6) 0.01177(4) -0.00142(5)
C48 0.04822(5) 0.06334(8) 0.04512(5) 0.00319(6) 0.01177(4) -0.00142(5)
C49 0.04822(1) 0.06334(1) 0.04512(1) 0.00319(1) 0.01177(1) -0.00142(1)
C50 0.04822(1) 0.06334(1) 0.04512(1) 0.00319(1) 0.01177(1) -0.00142(1)
C51 0.04822(1) 0.06334(1) 0.04512(1) 0.00319(1) 0.01177(1) -0.00142(1)
C52 0.04822(1) 0.06334(1) 0.04512(1) 0.00319(1) 0.01177(1) -0.00142(1)
C53 0.04822(1) 0.06334(1) 0.04512(1) 0.00319(1) 0.01177(1) -0.00142(1)
C54 0.04822(1) 0.06334(1) 0.04512(1) 0.00319(1) 0.01177(1) -0.00142(1)
C55 0.04822(1) 0.06334(1) 0.04512(1) 0.00319(1) 0.01177(1) -0.00142(1)
C56 0.04417(16) 0.0565(2) 0.05666(17) -0.02044(15) -0.00475(14) 0.00490(15)
N10 0.04667(6) 0.07411(9) 0.02232(5) -0.00640(6) 0.00454(5) -0.00383(7)
C57 0.02869(12) 0.03231(14) 0.03634(13) 0.01079(11) -0.00035(10) -0.00321(11)
C58 0.03389(14) 0.0578(2) 0.04901(16) -0.00496(15) -0.00396(12) -0.00373(14)
C59 0.1316(3) 0.2435(4) 0.0967(2) -0.1194(2) -0.0436(2) 0.1298(2)
C60 0.04052(5) 0.06912(8) 0.04515(6) -0.00263(6) -0.00207(5) 0.00117(6)
C61 0.04052(5) 0.06912(8) 0.04515(6) -0.00263(6) -0.00207(5) 0.00117(6)
C62 0.04052(5) 0.06912(8) 0.04515(6) -0.00263(6) -0.00207(5) 0.00117(6)
C63 0.04052(5) 0.06912(8) 0.04515(6) -0.00263(6) -0.00207(5) 0.00117(6)
C64 0.04052(5) 0.06912(8) 0.04515(6) -0.00263(6) -0.00207(5) 0.00117(6)
C65 0.04052(5) 0.06912(8) 0.04515(6) -0.00263(6) -0.00207(5) 0.00117(6)
C66 0.04779(6) 0.09491(11) 0.04213(6) -0.01646(6) -0.00325(5) -0.00588(7)
C67 0.04779(6) 0.09491(11) 0.04213(6) -0.01646(6) -0.00325(5) -0.00588(7)
C68 0.04779(6) 0.09491(11) 0.04213(6) -0.01646(6) -0.00325(5) -0.00588(7)
C69 0.04779(6) 0.09491(11) 0.04213(6) -0.01646(6) -0.00325(5) -0.00588(7)
C70 0.04779(6) 0.09491(11) 0.04213(6) -0.01646(6) -0.00325(5) -0.00588(7)
C71 0.04779(6) 0.09491(11) 0.04213(6) -0.01646(6) -0.00325(5) -0.00588(7)
C72 0.04779(6) 0.09491(11) 0.04213(6) -0.01646(6) -0.00325(5) -0.00588(7)
C73 0.09449(12) 0.05768(11) 0.16341(17) -0.00910(12) -0.00155(12) 0.03410(8)
C74 0.09449(12) 0.05768(11) 0.16341(17) -0.00910(12) -0.00155(12) 0.03410(8)
C75 0.09449(12) 0.05768(11) 0.16341(17) -0.00910(12) -0.00155(12) 0.03410(8)
C76 0.09449(12) 0.05768(11) 0.16341(17) -0.00910(12) -0.00155(12) 0.03410(8)
C77 0.09449(12) 0.05768(11) 0.16341(17) -0.00910(12) -0.00155(12) 0.03410(8)
C78 0.09449(12) 0.05768(11) 0.16341(17) -0.00910(12) -0.00155(12) 0.03410(8)
C79 0.02498(12) 0.05356(19) 0.07539(19) -0.01303(16) 0.00807(12) 0.02458(12)
C80 0.02808(13) 0.05275(19) 0.03829(14) -0.00468(14) -0.00274(11) -0.00735(13)
C81 0.01349(7) 0.02941(9) 0.05088(9) -0.01872(8) 0.00227(6) 0.00088(7)
C82 0.01912(11) 0.05302(18) 0.02353(12) 0.00452(12) 0.00662(9) -0.00824(12)
C83 0.06154(19) 0.03812(19) 0.0978(2) 0.02501(18) -0.00957(18) -0.00770(16)
C84 0.1239(3) 0.0509(2) 0.0594(2) 0.00762(18) 0.0063(2) -0.0208(2)
C85 0.03993(5) 0.04279(7) 0.03055(5) 0.01030(5) 0.00218(4) -0.00709(5)
C86 0.03993(5) 0.04279(7) 0.03055(5) 0.01030(5) 0.00218(4) -0.00709(5)
C87 0.03993(5) 0.04279(7) 0.03055(5) 0.01030(5) 0.00218(4) -0.00709(5)
C88 0.03993(5) 0.04279(7) 0.03055(5) 0.01030(5) 0.00218(4) -0.00709(5)
C89 0.03993(5) 0.04279(7) 0.03055(5) 0.01030(5) 0.00218(4) -0.00709(5)
C90 0.05436(6) 0.04972(7) 0.07214(7) 0.00891(6) 0.01593(5) 0.00498(6)
C91 0.05436(6) 0.04972(7) 0.07214(7) 0.00891(6) 0.01593(5) 0.00498(6)
C92 0.05436(6) 0.04972(7) 0.07214(7) 0.00891(6) 0.01593(5) 0.00498(6)
C93 0.05436(6) 0.04972(7) 0.07214(7) 0.00891(6) 0.01593(5) 0.00498(6)
C94 0.05436(6) 0.04972(7) 0.07214(7) 0.00891(6) 0.01593(5) 0.00498(6)
C95 0.05436(6) 0.04972(7) 0.07214(7) 0.00891(6) 0.01593(5) 0.00498(6)
C96 0.05436(6) 0.04972(7) 0.07214(7) 0.00891(6) 0.01593(5) 0.00498(6)
C97 0.06327(8) 0.09057(13) 0.11963(10) -0.01229(11) 0.04919(7) 0.00502(8)
C98 0.06327(8) 0.09057(13) 0.11963(10) -0.01229(11) 0.04919(7) 0.00502(8)
C99 0.06327(8) 0.09057(13) 0.11963(10) -0.01229(11) 0.04919(7) 0.00502(8)
C100 0.06327(8) 0.09057(13) 0.11963(10) -0.01229(11) 0.04919(7) 0.00502(8)
C101 0.06327(8) 0.09057(13) 0.11963(10) -0.01229(11) 0.04919(7) 0.00502(8)
C102 0.06327(8) 0.09057(13) 0.11963(10) -0.01229(11) 0.04919(7) 0.00502(8)
C103 0.02754(4) 0.04978(7) 0.04338(6) -0.00120(5) -0.00084(4) 0.01355(4)
C104 0.02754(4) 0.04978(7) 0.04338(6) -0.00120(5) -0.00084(4) 0.01355(4)
C105 0.02754(4) 0.04978(7) 0.04338(6) -0.00120(5) -0.00084(4) 0.01355(4)
C106 0.02754(4) 0.04978(7) 0.04338(6) -0.00120(5) -0.00084(4) 0.01355(4)
C107 0.02754(4) 0.04978(7) 0.04338(6) -0.00120(5) -0.00084(4) 0.01355(4)
C108 0.02754(4) 0.04978(7) 0.04338(6) -0.00120(5) -0.00084(4) 0.01355(4)
C109 0.03848(5) 0.06224(8) 0.02113(5) 0.00367(5) 0.00049(4) 0.01693(5)
C110 0.03848(5) 0.06224(8) 0.02113(5) 0.00367(5) 0.00049(4) 0.01693(5)
C111 0.03848(5) 0.06224(8) 0.02113(5) 0.00367(5) 0.00049(4) 0.01693(5)
C112 0.03848(5) 0.06224(8) 0.02113(5) 0.00367(5) 0.00049(4) 0.01693(5)
C113 0.03848(5) 0.06224(8) 0.02113(5) 0.00367(5) 0.00049(4) 0.01693(5)
C114 0.03159(12) 0.03719(16) 0.01751(11) 0.00643(11) 0.00609(9) -0.00208(11)
C115 0.03362(5) 0.10565(11) 0.02107(5) -0.00022(6) 0.00748(4) 0.00280(7)
C116 0.03362(5) 0.10565(11) 0.02107(5) -0.00022(6) 0.00748(4) 0.00280(7)
C117 0.03362(5) 0.10565(11) 0.02107(5) -0.00022(6) 0.00748(4) 0.00280(7)
C118 0.03362(5) 0.10565(11) 0.02107(5) -0.00022(6) 0.00748(4) 0.00280(7)
C119 0.03362(5) 0.10565(11) 0.02107(5) -0.00022(6) 0.00748(4) 0.00280(7)
C120 0.03362(5) 0.10565(11) 0.02107(5) -0.00022(6) 0.00748(4) 0.00280(7)
C121 0.04205(9) 0.09829(16) 0.08497(11) 0.01191(11) -0.03360(8) 0.00370(9)
C122 0.04205(9) 0.09829(16) 0.08497(11) 0.01191(11) -0.03360(8) 0.00370(9)
C123 0.04205(9) 0.09829(16) 0.08497(11) 0.01191(11) -0.03360(8) 0.00370(9)
C124 0.04205(9) 0.09829(16) 0.08497(11) 0.01191(11) -0.03360(8) 0.00370(9)
C125 0.0700(2) 0.1021(3) 0.2112(5) 0.0406(3) -0.0243(3) 0.06431(18)
C126 0.0712(2) 0.0451(2) 0.1934(4) 0.0073(3) -0.0436(2) 0.03704(17)
C127 0.06611(18) 0.03583(17) 0.0894(2) 0.03707(15) -0.04064(15) -0.02653(14)
C128 0.04138(7) 0.05003(9) 0.08569(10) 0.02163(8) 0.00005(7) -0.00045(7)
C129 0.04138(7) 0.05003(9) 0.08569(10) 0.02163(8) 0.00005(7) -0.00045(7)
C130 0.04138(7) 0.05003(9) 0.08569(10) 0.02163(8) 0.00005(7) -0.00045(7)
C131 0.04138(7) 0.05003(9) 0.08569(10) 0.02163(8) 0.00005(7) -0.00045(7)
C132 0.04138(7) 0.05003(9) 0.08569(10) 0.02163(8) 0.00005(7) -0.00045(7)
C133 0.06301(10) 0.14072(18) 0.04729(9) 0.01369(10) -0.00123(7) 0.01139(11)
C134 0.06301(10) 0.14072(18) 0.04729(9) 0.01369(10) -0.00123(7) 0.01139(11)
C135 0.06301(10) 0.14072(18) 0.04729(9) 0.01369(10) -0.00123(7) 0.01139(11)
C136 0.06301(10) 0.14072(18) 0.04729(9) 0.01369(10) -0.00123(7) 0.01139(11)
C137 0.06301(10) 0.14072(18) 0.04729(9) 0.01369(10) -0.00123(7) 0.01139(11)
C138 0.04844(6) 0.07030(8) 0.03029(5) 0.00170(6) 0.01166(4) 0.01119(6)
C139 0.04844(6) 0.07030(8) 0.03029(5) 0.00170(6) 0.01166(4) 0.01119(6)
C140 0.04844(6) 0.07030(8) 0.03029(5) 0.00170(6) 0.01166(4) 0.01119(6)
C141 0.04844(6) 0.07030(8) 0.03029(5) 0.00170(6) 0.01166(4) 0.01119(6)
C142 0.04844(6) 0.07030(8) 0.03029(5) 0.00170(6) 0.01166(4) 0.01119(6)
C143 0.04844(6) 0.07030(8) 0.03029(5) 0.00170(6) 0.01166(4) 0.01119(6)
C144 0.04844(6) 0.07030(8) 0.03029(5) 0.00170(6) 0.01166(4) 0.01119(6)
C147 0.14971(6) 0.16842(9) 0.14626(6) 0.01075(6) 0.02025(6) -0.01250(7)
C148 0.14971(6) 0.16842(9) 0.14626(6) 0.01075(6) 0.02025(6) -0.01250(7)
C149 0.14971(6) 0.16842(9) 0.14626(6) 0.01075(6) 0.02025(6) -0.01250(7)
C150 0.14971(6) 0.16842(9) 0.14626(6) 0.01075(6) 0.02025(6) -0.01250(7)
N1 0.05463(14) 0.05803(18) 0.06727(16) -0.01782(14) 0.01492(12) -0.01611(13)
N2 0.04667(6) 0.07411(9) 0.02232(5) -0.00640(6) 0.00454(5) -0.00383(7)
N3 0.02460(4) 0.05561(6) 0.02731(4) 0.00531(4) 0.00498(3) 0.00211(4)
N4 0.02460(4) 0.05561(6) 0.02731(4) 0.00531(4) 0.00498(3) 0.00211(4)
N5 0.02965(11) 0.0968(2) 0.04957(14) -0.00903(14) 0.00483(10) -0.02303(13)
N6 0.03252(11) 0.04712(15) 0.03195(11) -0.00260(11) 0.00479(9) -0.00884(10)
N7 0.01795(10) 0.07487(18) 0.03733(11) 0.02271(11) -0.00375(9) -0.00389(11)
N8 0.04822(5) 0.06334(8) 0.04512(5) 0.00319(6) 0.01177(4) -0.00142(5)
N9 0.04667(6) 0.07411(9) 0.02232(5) -0.00640(6) 0.00454(5) -0.00383(7)
N11 0.04052(5) 0.06912(8) 0.04515(6) -0.00263(6) -0.00207(5) 0.00117(6)
N12 0.04667(6) 0.07411(9) 0.02232(5) -0.00640(6) 0.00454(5) -0.00383(7)
N13 0.02333(9) 0.03176(12) 0.03661(10) -0.01671(9) 0.00338(8) 0.00084(9)
N14 0.01349(7) 0.02941(9) 0.05088(9) -0.01872(8) 0.00227(6) 0.00088(7)
N15 0.03993(5) 0.04279(7) 0.03055(5) 0.01030(5) 0.00218(4) -0.00709(5)
N16 0.05436(6) 0.04972(7) 0.07214(7) 0.00891(6) 0.01593(5) 0.00498(6)
N17 0.04145(11) 0.03634(13) 0.02352(10) -0.00764(9) 0.00389(8) 0.00474(10)
N18 0.02754(4) 0.04978(7) 0.04338(6) -0.00120(5) -0.00084(4) 0.01355(4)
N19 0.03848(5) 0.06224(8) 0.02113(5) 0.00367(5) 0.00049(4) 0.01693(5)
N20 0.02406(9) 0.03942(13) 0.01991(9) -0.00784(9) 0.00485(8) -0.00368(9)
N21 0.01703(10) 0.02682(13) 0.08516(16) -0.00382(12) -0.00783(10) 0.01012(9)
N22 0.02520(10) 0.02599(12) 0.06563(14) 0.01657(11) -0.00263(10) 0.00866(9)
N23 0.02077(9) 0.04181(13) 0.02608(10) 0.01383(9) 0.00131(8) -0.00482(9)
N24 0.03024(10) 0.04845(14) 0.02922(10) 0.01103(10) 0.00903(8) -0.00860(10)
N27 0.10353(5) 0.10674(6) 0.10636(5) 0.01490(5) 0.00233(4) 0.01580(4)
N28 0.08580(3) 0.14636(6) 0.13141(4) 0.05219(4) 0.06008(3) 0.05148(3)
C1A 0.1127(3) 0.02896(18) 0.05172(18) 0.00257(15) -0.02592(17) 0.01658(18)
C2A 0.1548(5) 0.2084(7) 0.0727(3) -0.0012(4) -0.0074(3) -0.0203(5)
C3A 0.0798(2) 0.1275(4) 0.2015(4) -0.0327(3) 0.09928(19) -0.0295(2)
C4A 0.2101(4) 0.0349(2) 0.0946(3) 0.0053(2) 0.0431(3) 0.0623(2)
N1A 0.1524(3) 0.0517(2) 0.1019(2) -0.01343(19) 0.0313(2) -0.0069(2)
N2A 0.0948(2) 0.1078(3) 0.1483(3) 0.0195(2) 0.06102(18) -0.0032(2)
C5B 0.1392(2) 0.1424(2) 0.10762(18) -0.05659(19) 0.01168(19) -0.0029(2)
N3B 0.1392(2) 0.1424(2) 0.10762(18) -0.05659(19) 0.01168(19) -0.0029(2)
C6B 0.1392(2) 0.1424(2) 0.10762(18) -0.05659(19) 0.01168(19) -0.0029(2)
C7A 0.1024(2) 0.0408(2) 0.1582(3) 0.0255(2) 0.0516(2) 0.05252(17)
C8A 0.1133(4) 0.3043(11) 0.1845(6) 0.0322(7) -0.0037(4) 0.0355(6)
N4A 0.1485(3) 0.0755(3) 0.3419(7) 0.0084(4) 0.0692(4) 0.0669(2)
C9A 0.13076(19) 0.2358(3) 0.02892(13) 0.00368(16) -0.01211(12) 0.0056(2)
C10A 0.13076(19) 0.2358(3) 0.02892(13) 0.00368(16) -0.01211(12) 0.0056(2)
N5A 0.13076(19) 0.2358(3) 0.02892(13) 0.00368(16) -0.01211(12) 0.0056(2)
O5 0.08580(3) 0.14636(6) 0.13141(4) 0.05219(4) 0.06008(3) 0.05148(3)
O6 0.08580(3) 0.14636(6) 0.13141(4) 0.05219(4) 0.06008(3) 0.05148(3)
O7 0.08580(3) 0.14636(6) 0.13141(4) 0.05219(4) 0.06008(3) 0.05148(3)
O8 0.08580(3) 0.14636(6) 0.13141(4) 0.05219(4) 0.06008(3) 0.05148(3)
O9 0.10353(5) 0.10674(6) 0.10636(5) 0.01490(5) 0.00233(4) 0.01580(4)
O10 0.10353(5) 0.10674(6) 0.10636(5) 0.01490(5) 0.00233(4) 0.01580(4)
O11 0.10353(5) 0.10674(6) 0.10636(5) 0.01490(5) 0.00233(4) 0.01580(4)
O12 0.10353(5) 0.10674(6) 0.10636(5) 0.01490(5) 0.00233(4) 0.01580(4)
F5 0.14971(6) 0.16842(9) 0.14626(6) 0.01075(6) 0.02025(6) -0.01250(7)
F6 0.14971(6) 0.16842(9) 0.14626(6) 0.01075(6) 0.02025(6) -0.01250(7)
F7 0.14971(6) 0.16842(9) 0.14626(6) 0.01075(6) 0.02025(6) -0.01250(7)
F8 0.14971(6) 0.16842(9) 0.14626(6) 0.01075(6) 0.02025(6) -0.01250(7)
F9 0.14971(6) 0.16842(9) 0.14626(6) 0.01075(6) 0.02025(6) -0.01250(7)
F10 0.14971(6) 0.16842(9) 0.14626(6) 0.01075(6) 0.02025(6) -0.01250(7)
F11 0.14971(6) 0.16842(9) 0.14626(6) 0.01075(6) 0.02025(6) -0.01250(7)
F12 0.14971(6) 0.16842(9) 0.14626(6) 0.01075(6) 0.02025(6) -0.01250(7)
F13 0.14971(6) 0.16842(9) 0.14626(6) 0.01075(6) 0.02025(6) -0.01250(7)
F14 0.14971(6) 0.16842(9) 0.14626(6) 0.01075(6) 0.02025(6) -0.01250(7)
F15 0.14971(6) 0.16842(9) 0.14626(6) 0.01075(6) 0.02025(6) -0.01250(7)
F16 0.14971(6) 0.16842(9) 0.14626(6) 0.01075(6) 0.02025(6) -0.01250(7)
S1 0.05676(5) 0.07775(8) 0.08851(8) -0.00929(8) 0.01027(6) 0.01334(9)
O1 0.05676(5) 0.07775(8) 0.08851(8) -0.00929(8) 0.01027(6) 0.01334(9)
C145 0.05676(5) 0.07775(8) 0.08851(8) -0.00929(8) 0.01027(6) 0.01334(9)
F1B 0.05676(5) 0.07775(8) 0.08851(8) -0.00929(8) 0.01027(6) 0.01334(9)
F1 0.05676(5) 0.07775(8) 0.08851(8) -0.00929(8) 0.01027(6) 0.01334(9)
F1A 0.05676(5) 0.07775(8) 0.08851(8) -0.00929(8) 0.01027(6) 0.01334(9)
O1A 0.05676(5) 0.07775(8) 0.08851(8) -0.00929(8) 0.01027(6) 0.01334(9)
O1B 0.05676(5) 0.07775(8) 0.08851(8) -0.00929(8) 0.01027(6) 0.01334(9)
S2 0.04394(5) 0.07669(7) 0.07074(7) -0.00382(7) -0.00702(5) -0.00671(8)
C146 0.04394(5) 0.07669(7) 0.07074(7) -0.00382(7) -0.00702(5) -0.00671(8)
O2 0.04394(5) 0.07669(7) 0.07074(7) -0.00382(7) -0.00702(5) -0.00671(8)
F2B 0.04394(5) 0.07669(7) 0.07074(7) -0.00382(7) -0.00702(5) -0.00671(8)
F2 0.04394(5) 0.07669(7) 0.07074(7) -0.00382(7) -0.00702(5) -0.00671(8)
F2A 0.04394(5) 0.07669(7) 0.07074(7) -0.00382(7) -0.00702(5) -0.00671(8)
O2A 0.04394(5) 0.07669(7) 0.07074(7) -0.00382(7) -0.00702(5) -0.00671(8)
O2B 0.04394(5) 0.07669(7) 0.07074(7) -0.00382(7) -0.00702(5) -0.00671(8)
S3 0.08580(3) 0.14636(6) 0.13141(4) 0.05219(4) 0.06008(3) 0.05148(3)
S4 0.08580(3) 0.14636(6) 0.13141(4) 0.05219(4) 0.06008(3) 0.05148(3)
S5 0.10353(5) 0.10674(6) 0.10636(5) 0.01490(5) 0.00233(4) 0.01580(4)
S6 0.10353(5) 0.10674(6) 0.10636(5) 0.01490(5) 0.00233(4) 0.01580(4)
Fe1 0.02842(2) 0.05374(3) 0.03467(2) -0.00009(2) 0.00100(1) -0.01023(2)
Fe2 0.02848(2) 0.04162(2) 0.03582(2) -0.00405(2) 0.00534(1) 0.00123(2)
Fe3 0.03706(2) 0.03459(2) 0.04593(2) -0.00040(2) 0.00309(2) 0.00642(2)
Fe4 0.02948(2) 0.06728(3) 0.01997(2) 0.00538(2) 0.00251(1) -0.00502(2)

loop_
_atom_type_symbol
_atom_type_description
_atom_type_scat_dispersion_real
_atom_type_scat_dispersion_imag
_atom_type_scat_source
C C 0.0033 0.0016 'International Tables Vol C Tables 4.2.6.8 and 6.1.1.4'
H H 0.0000 0.0000 'International Tables Vol C Tables 4.2.6.8 and 6.1.1.4'
N N 0.0061 0.0033 'International Tables Vol C Tables 4.2.6.8 and 6.1.1.4'
O O 0.0106 0.0060 'International Tables Vol C Tables 4.2.6.8 and 6.1.1.4'
F F 0.0171 0.0103 'International Tables Vol C Tables 4.2.6.8 and 6.1.1.4'
S S 0.1246 0.1234 'International Tables Vol C Tables 4.2.6.8 and 6.1.1.4'
Fe Fe 0.3463 0.8444 'International Tables Vol C Tables 4.2.6.8 and 6.1.1.4'

loop_
_geom_angle_atom_site_label_1
_geom_angle_atom_site_label_2
_geom_angle_atom_site_label_3
_geom_angle
_geom_angle_site_symmetry_1
_geom_angle_site_symmetry_3
C2 C1 C6 120.0 . .
C2 C1 N1 111.26(4) . .
C6 C1 N1 128.74(4) . .
C1 C2 C3 120.0 . .
C1 C2 H2 120.0 . .
C3 C2 H2 120.0 . .
C2 C3 C4 120.0 . .
C2 C3 H3 120.0 . .
C4 C3 H3 120.0 . .
C5 C4 C3 120.0 . .
C5 C4 H4 120.0 . .
C3 C4 H4 120.0 . .
C6 C5 C4 120.0 . .
C6 C5 H5 120.0 . .
C4 C5 H5 120.0 . .
C5 C6 C1 120.0 . .
C5 C6 H6 120.0 . .
C1 C6 H6 120.0 . .
N1 C7 C8 117.14(3) . .
N1 C7 H7 121.4 . .
C8 C7 H7 121.4 . .
N2 C8 C12 123.92(3) . .
N2 C8 C7 112.07(3) . .
C12 C8 C7 123.76(3) . .
N2 C9 C10 122.32(3) . .
N2 C9 H9 118.8 . .
C10 C9 H9 118.8 . .
C9 C10 C11 114.86(3) . .
C9 C10 C13 120.23(2) . .
C11 C10 C13 124.27(3) . .
C12 C11 C10 123.15(3) . .
C12 C11 H11 118.4 . .
C10 C11 H11 118.4 . .
C11 C12 C8 117.69(3) . .
C11 C12 H12 121.2 . .
C8 C12 H12 121.2 . .
C17 C13 C14 114.56(3) . .
C17 C13 C10 123.71(3) . .
C14 C13 C10 121.17(2) . .
N3 C14 C13 126.83(3) . .
N3 C14 H14 116.6 . .
C13 C14 H14 116.6 . .
N3 C15 C16 119.86(3) . .
N3 C15 C18 116.89(3) . .
C16 C15 C18 122.66(3) . .
C17 C16 C15 121.29(3) . .
C17 C16 H16 119.4 . .
C15 C16 H16 119.4 . .
C16 C17 C13 116.80(3) . .
C16 C17 H17 121.6 . .
C13 C17 H17 121.6 . .
N4 C18 C15 113.79(3) . .
N4 C18 H18 123.1 . .
C15 C18 H18 123.1 . .
C20 C19 N4 125.79(3) . .
C20 C19 C24 114.38(4) . .
N4 C19 C24 119.62(3) . .
C19 C20 C21 122.77(4) . .
C19 C20 H20 118.6 . .
C21 C20 H20 118.6 . .
C22 C21 C20 114.08(4) . .
C22 C21 H21 123.0 . .
C20 C21 H21 123.0 . .
C23 C22 C21 127.14(5) . .
C23 C22 H22 116.4 . .
C21 C22 H22 116.4 . .
C22 C23 C24 120.45(4) . .
C22 C23 H23 119.8 . .
C24 C23 H23 119.8 . .
C23 C24 C19 120.13(3) . .
C23 C24 H24 119.9 . .
C19 C24 H24 119.9 . .
C26 C25 C30 120.0 . .
C26 C25 N5 124.49(3) . .
C30 C25 N5 115.50(3) . .
C25 C26 C27 120.0 . .
C25 C26 H26 120.0 . .
C27 C26 H26 120.0 . .
C28 C27 C26 120.0 . .
C28 C27 H27 120.0 . .
C26 C27 H27 120.0 . .
C27 C28 C29 120.0 . .
C27 C28 H28 120.0 . .
C29 C28 H28 120.0 . .
C30 C29 C28 120.0 . .
C30 C29 H29 120.0 . .
C28 C29 H29 120.0 . .
C29 C30 C25 120.0 . .
C29 C30 H30 120.0 . .
C25 C30 H30 120.0 . .
N5 C31 C32 113.94(3) . .
N5 C31 H31 123.0 . .
C32 C31 H31 123.0 . .
C36 C32 N6 118.96(3) . .
C36 C32 C31 123.41(3) . .
N6 C32 C31 117.54(3) . .
C34 C33 N6 119.88(3) . .
C34 C33 H33 120.1 . .
N6 C33 H33 120.1 . .
C33 C34 C35 119.58(3) . .
C33 C34 C37 117.52(3) . .
C35 C34 C37 122.90(3) . .
C34 C35 C36 111.27(3) . .
C34 C35 H35 124.4 . .
C36 C35 H35 124.4 . .
C32 C36 C35 128.27(3) . .
C32 C36 H36 115.9 . .
C35 C36 H36 115.9 . .
C41 C37 C34 122.73(3) . .
C41 C37 C38 118.42(3) . .
C34 C37 C38 118.85(3) . .
N7 C38 C37 126.89(3) . .
N7 C38 H38 116.6 . .
C37 C38 H38 116.6 . .
N7 C39 C42 113.39(3) . .
N7 C39 C40 122.16(3) . .
C42 C39 C40 124.08(3) . .
C39 C40 C41 117.39(3) . .
C39 C40 H40 121.3 . .
C41 C40 H40 121.3 . .
C37 C41 C40 117.49(4) . .
C37 C41 H41 121.3 . .
C40 C41 H41 121.3 . .
N8 C42 C39 119.37(3) . .
N8 C42 H42 120.3 . .
C39 C42 H42 120.3 . .
C44 C43 C48 120.0 . .
C44 C43 N8 116.98(3) . .
C48 C43 N8 123.00(3) . .
C45 C44 C43 120.0 . .
C45 C44 H44 120.0 . .
C43 C44 H44 120.0 . .
C44 C45 C46 120.0 . .
C44 C45 H45 120.0 . .
C46 C45 H45 120.0 . .
C47 C46 C45 120.0 . .
C47 C46 H46 120.0 . .
C45 C46 H46 120.0 . .
C46 C47 C48 120.0 . .
C46 C47 H47 120.0 . .
C48 C47 H47 120.0 . .
C47 C48 C43 120.0 . .
C47 C48 H48 120.0 . .
C43 C48 H48 120.0 . .
C50 C49 C54 118.96(3) . .
C50 C49 N9 121.25(3) . .
C54 C49 N9 119.79(3) . .
C51 C50 C49 123.64(4) . .
C51 C50 H50 118.2 . .
C49 C50 H50 118.2 . .
C50 C51 C52 119.37(3) . .
C50 C51 H51 120.3 . .
C52 C51 H51 120.3 . .
C53 C52 C51 116.41(3) . .
C53 C52 H52 121.8 . .
C51 C52 H52 121.8 . .
C52 C53 C54 122.84(3) . .
C52 C53 H53 118.6 . .
C54 C53 H53 118.6 . .
C49 C54 C53 118.64(3) . .
C49 C54 H54 120.7 . .
C53 C54 H54 120.7 . .
N9 C55 C56 114.01(3) . .
N9 C55 H55 123.0 . .
C56 C55 H55 123.0 . .
N10 C56 C60 120.0 . .
N10 C56 C55 116.33(3) . .
C60 C56 C55 122.73(3) . .
C57 N10 C56 120.0 . .
C57 N10 Fe1 127.76(3) . .
C56 N10 Fe1 112.16(3) . .
N10 C57 C58 120.0 . .
N10 C57 H57 120.0 . .
C58 C57 H57 120.0 . .
C59 C58 C57 120.0 . .
C59 C58 C58 124.4 . 2_755
C57 C58 C58 115.4 . 2_755
C60 C59 C58 120.0 . .
C60 C59 H59 120.0 . .
C58 C59 H59 120.0 . .
C59 C60 C56 120.0 . .
C59 C60 H60 120.0 . .
C56 C60 H60 120.0 . .
C65 C61 C62 122.02(3) . .
C65 C61 C61 120.21(4) . 2_755
C62 C61 C61 117.67(3) . 2_755
C61 C62 N11 119.50(3) . .
C61 C62 H62 120.3 . .
N11 C62 H62 120.3 . .
N11 C63 C64 120.54(3) . .
N11 C63 C66 115.17(4) . .
C64 C63 C66 124.01(3) . .
C65 C64 C63 119.64(3) . .
C65 C64 H64 120.2 . .
C63 C64 H64 120.2 . .
C61 C65 C64 116.49(4) . .
C61 C65 H65 121.8 . .
C64 C65 H65 121.8 . .
N12 C66 C63 115.75(3) . .
N12 C66 H66 122.1 . .
C63 C66 H66 122.1 . .
C72 C67 C68 118.44(3) . .
C72 C67 N12 117.14(4) . .
C68 C67 N12 124.32(3) . .
C67 C68 C69 119.94(4) . .
C67 C68 H68 120.0 . .
C69 C68 H68 120.0 . .
C68 C69 C70 117.78(4) . .
C68 C69 H69 121.1 . .
C70 C69 H69 121.1 . .
C71 C70 C69 122.24(3) . .
C71 C70 H70 118.9 . .
C69 C70 H70 118.9 . .
C70 C71 C72 117.83(4) . .
C70 C71 H71 121.1 . .
C72 C71 H71 121.1 . .
C67 C72 C71 123.44(4) . .
C67 C72 H72 118.3 . .
C71 C72 H72 118.3 . .
N13 C73 C74 129.71(4) . .
N13 C73 C78 110.22(4) . .
C74 C73 C78 120.0 . .
C73 C74 C75 120.0 . .
C73 C74 H74 120.0 . .
C75 C74 H74 120.0 . .
C74 C75 C76 120.0 . .
C74 C75 H75 120.0 . .
C76 C75 H75 120.0 . .
C77 C76 C75 120.0 . .
C77 C76 H76 120.0 . .
C75 C76 H76 120.0 . .
C76 C77 C78 120.0 . .
C76 C77 H77 120.0 . .
C78 C77 H77 120.0 . .
C77 C78 C73 120.0 . .
C77 C78 H78 120.0 . .
C73 C78 H78 120.0 . .
N13 C79 C80 116.05(3) . .
N13 C79 H79 122.0 . .
C80 C79 H79 122.0 . .
C84 C80 N14 121.49(3) . .
C84 C80 C79 124.82(3) . .
N14 C80 C79 113.67(3) . .
N14 C81 C82 123.04(2) . .
N14 C81 H81 118.5 . .
C82 C81 H81 118.5 . .
C83 C82 C81 120.39(3) . .
C83 C82 C85 117.42(3) . .
C81 C82 C85 122.12(2) . .
C82 C83 C84 117.72(3) . .
C82 C83 H83 121.1 . .
C84 C83 H83 121.1 . .
C80 C84 C83 117.52(3) . .
C80 C84 H84 121.2 . .
C83 C84 H84 121.2 . .
C89 C85 C86 119.53(3) . .
C89 C85 C82 121.98(3) . .
C86 C85 C82 118.37(2) . .
N15 C86 C85 119.63(2) . .
N15 C86 H86 120.2 . .
C85 C86 H86 120.2 . .
C88 C87 N15 122.83(3) . .
C88 C87 C90 129.07(3) . .
N15 C87 C90 107.76(3) . .
C89 C88 C87 117.14(3) . .
C89 C88 H88 121.4 . .
C87 C88 H88 121.4 . .
C85 C89 C88 123.20(3) . .
C85 C89 H89 118.4 . .
C88 C89 H89 118.4 . .
N16 C90 C87 118.54(3) . .
N16 C90 H90 120.7 . .
C87 C90 H90 120.7 . .
C92 C91 C96 120.0 . .
C92 C91 N16 118.37(3) . .
C96 C91 N16 121.53(3) . .
C91 C92 C93 120.0 . .
C91 C92 H92 120.0 . .
C93 C92 H92 120.0 . .
C92 C93 C94 120.0 . .
C92 C93 H93 120.0 . .
C94 C93 H93 120.0 . .
C95 C94 C93 120.0 . .
C95 C94 H94 120.0 . .
C93 C94 H94 120.0 . .
C94 C95 C96 120.0 . .
C94 C95 H95 120.0 . .
C96 C95 H95 120.0 . .
C95 C96 C91 120.0 . .
C95 C96 H96 120.0 . .
C91 C96 H96 120.0 . .
C98 C97 C102 120.0 . .
C98 C97 N17 124.25(4) . .
C102 C97 N17 115.46(3) . .
C97 C98 C99 120.0 . .
C97 C98 H98 120.0 . .
C99 C98 H98 120.0 . .
C100 C99 C98 120.0 . .
C100 C99 H99 120.0 . .
C98 C99 H99 120.0 . .
C99 C100 C101 120.0 . .
C99 C100 H100 120.0 . .
C101 C100 H100 120.0 . .
C102 C101 C100 120.0 . .
C102 C101 H101 120.0 . .
C100 C101 H101 120.0 . .
C101 C102 C97 120.0 . .
C101 C102 H102 120.0 . .
C97 C102 H102 120.0 . .
N17 C103 C104 120.95(3) . .
N17 C103 H103 119.5 . .
C104 C103 H103 119.5 . .
N18 C104 C103 109.81(3) . .
N18 C104 C108 125.00(3) . .
C103 C104 C108 125.14(3) . .
N18 C105 C106 123.21(3) . .
N18 C105 H105 118.4 . .
C106 C105 H105 118.4 . .
C107 C106 C105 118.52(3) . .
C107 C106 C109 118.26(3) . .
C105 C106 C109 122.89(3) . .
C106 C107 C108 128.30(3) . .
C106 C107 H107 115.8 . .
C108 C107 H107 115.8 . .
C107 C108 C104 106.91(2) . .
C107 C108 H108 126.5 . .
C104 C108 H108 126.5 . .
C110 C109 C113 121.19(3) . .
C110 C109 C106 117.97(3) . .
C113 C109 C106 120.71(3) . .
N19 C110 C109 118.87(3) . .
N19 C110 H110 120.6 . .
C109 C110 H110 120.6 . .
C112 C111 N19 121.31(3) . .
C112 C111 C114 125.69(3) . .
N19 C111 C114 113.00(3) . .
C111 C112 C113 119.89(3) . .
C111 C112 H112 120.1 . .
C113 C112 H112 120.1 . .
C112 C113 C109 118.84(3) . .
C112 C113 H113 120.6 . .
C109 C113 H113 120.6 . .
N20 C114 C111 114.08(2) . .
N20 C114 H114 123.0 . .
C111 C114 H114 123.0 . .
C116 C115 N20 124.19(3) . .
C116 C115 C120 119.08(4) . .
N20 C115 C120 116.52(3) . .
C115 C116 C117 120.91(3) . .
C115 C116 H116 119.5 . .
C117 C116 H116 119.5 . .
C116 C117 C118 120.60(3) . .
C116 C117 H117 119.7 . .
C118 C117 H117 119.7 . .
C117 C118 C119 120.49(4) . .
C117 C118 H118 119.8 . .
C119 C118 H118 119.8 . .
C120 C119 C118 119.37(3) . .
C120 C119 H119 120.3 . .
C118 C119 H119 120.3 . .
C119 C120 C115 119.44(3) . .
C119 C120 H120 120.3 . .
C115 C120 H120 120.3 . .
N21 C121 C126 122.56(4) . .
N21 C121 C122 119.42(4) . .
C126 C121 C122 117.98(3) . .
C121 C122 C123 115.98(4) . .
C121 C122 H122 122.0 . .
C123 C122 H122 122.0 . .
C124 C123 C122 120.36(4) . .
C124 C123 H123 119.8 . .
C122 C123 H123 119.8 . .
C123 C124 C125 127.14(4) . .
C123 C124 H124 116.4 . .
C125 C124 H124 116.4 . .
C126 C125 C124 114.16(4) . .
C126 C125 H125 122.9 . .
C124 C125 H125 122.9 . .
C125 C126 C121 122.60(4) . .
C125 C126 H126 118.7 . .
C121 C126 H126 118.7 . .
N21 C127 C128 114.48(3) . .
N21 C127 H127 122.8 . .
C128 C127 H127 122.8 . .
N22 C128 C132 121.37(3) . .
N22 C128 C127 112.84(3) . .
C132 C128 C127 125.77(3) . .
N22 C129 C130 123.67(3) . .
N22 C129 H129 118.2 . .
C130 C129 H129 118.2 . .
C131 C130 C129 119.64(4) . .
C131 C130 C130 116.26(4) . 2_656
C129 C130 C130 123.77(3) . 2_656
C130 C131 C132 116.64(4) . .
C130 C131 H131 121.7 . .
C132 C131 H131 121.7 . .
C131 C132 C128 119.90(3) . .
C131 C132 H132 120.0 . .
C128 C132 H132 120.0 . .
C134 C133 C138 120.0 . .
C134 C133 N24 123.79(3) . .
C138 C133 N24 116.20(3) . .
C135 C134 C133 120.0 . .
C135 C134 H134 120.0 . .
C133 C134 H134 120.0 . .
C134 C135 C136 120.0 . .
C134 C135 H135 120.0 . .
C136 C135 H135 120.0 . .
C135 C136 C137 120.0 . .
C135 C136 H136 120.0 . .
C137 C136 H136 120.0 . .
C138 C137 C136 120.0 . .
C138 C137 H137 120.0 . .
C136 C137 H137 120.0 . .
C137 C138 C133 120.0 . .
C137 C138 H138 120.0 . .
C133 C138 H138 120.0 . .
N24 C139 C140 119.16(3) . .
N24 C139 H139 120.4 . .
C140 C139 H139 120.4 . .
N23 C140 C144 122.18(3) . .
N23 C140 C139 112.20(3) . .
C144 C140 C139 125.42(3) . .
N23 C141 C142 124.09(3) . .
N23 C141 H141 118.0 . .
C142 C141 H141 118.0 . .
C143 C142 C141 117.96(3) . .
C143 C142 C142 122.35(4) . 2_656
C141 C142 C142 119.69(3) . 2_656
C144 C143 C142 119.33(3) . .
C144 C143 H143 120.3 . .
C142 C143 H143 120.3 . .
C143 C144 C140 118.01(3) . .
C143 C144 H144 121.0 . .
C140 C144 H144 121.0 . .
F5 C147 F7 109.50(6) . .
F5 C147 F6 110.89(6) . .
F7 C147 F6 95.33(5) . .
F5 C147 S3 120.05(5) . .
F7 C147 S3 112.55(5) . .
F6 C147 S3 105.62(5) . .
F10 C148 F9 105.38(6) . .
F10 C148 F8 118.09(6) . .
F9 C148 F8 91.96(5) . .
F10 C148 S4 114.09(5) . .
F9 C148 S4 113.30(5) . .
F8 C148 S4 111.73(5) . .
F11 C149 F12 117.83(5) . .
F11 C149 F13 105.10(5) . .
F12 C149 F13 102.74(6) . .
F11 C149 S5 109.66(5) . .
F12 C149 S5 118.12(5) . .
F13 C149 S5 100.60(4) . .
F16 C150 F15 120.87(6) . .
F16 C150 F14 113.49(6) . .
F15 C150 F14 90.81(6) . .
F16 C150 S6 113.12(6) . .
F15 C150 S6 110.97(5) . .
F14 C150 S6 104.42(4) . .
C7 N1 C1 121.06(3) . .
C7 N1 Fe1 118.08(3) . .
C1 N1 Fe1 120.52(2) . .
C8 N2 C9 117.59(3) . .
C8 N2 Fe1 115.75(3) . .
C9 N2 Fe1 125.170(18) . .
C14 N3 C15 120.43(3) . .
C14 N3 Fe2 127.30(4) . .
C15 N3 Fe2 112.10(3) . .
C18 N4 C19 121.71(3) . .
C18 N4 Fe2 115.38(2) . .
C19 N4 Fe2 122.36(2) . .
C31 N5 C25 118.71(2) . .
C31 N5 Fe1 115.42(2) . .
C25 N5 Fe1 125.41(2) . .
C32 N6 C33 120.15(3) . .
C32 N6 Fe1 112.37(3) . .
C33 N6 Fe1 127.40(2) . .
C39 N7 C38 117.03(3) . .
C39 N7 Fe2 114.68(3) . 2_755
C38 N7 Fe2 128.27(2) . 2_755
C42 N8 C43 122.26(2) . .
C42 N8 Fe2 110.99(2) . 2_755
C43 N8 Fe2 126.33(2) . 2_755
C55 N9 C49 116.77(3) . .
C55 N9 Fe1 115.63(3) . .
C49 N9 Fe1 127.58(3) . .
C63 N11 C62 120.41(3) . .
C63 N11 Fe2 112.31(3) . .
C62 N11 Fe2 126.74(2) . .
C66 N12 C67 117.96(3) . .
C66 N12 Fe2 116.94(3) . .
C67 N12 Fe2 125.04(3) . .
C79 N13 C73 115.39(2) . .
C79 N13 Fe3 114.97(2) . .
C73 N13 Fe3 129.51(2) . .
C81 N14 C80 119.24(2) . .
C81 N14 Fe3 129.126(18) . .
C80 N14 Fe3 111.12(2) . .
C86 N15 C87 116.36(3) . .
C86 N15 Fe4 126.606(18) . .
C87 N15 Fe4 117.02(2) . .
C90 N16 C91 116.43(3) . .
C90 N16 Fe4 113.63(3) . .
C91 N16 Fe4 128.95(2) . .
C103 N17 C97 117.18(2) . .
C103 N17 Fe3 112.77(2) . .
C97 N17 Fe3 128.77(2) . .
C105 N18 C104 116.92(3) . .
C105 N18 Fe3 130.70(2) . .
C104 N18 Fe3 112.36(2) . .
C110 N19 C111 119.58(3) . .
C110 N19 Fe4 127.08(2) . 2_656
C111 N19 Fe4 113.09(2) . 2_656
C114 N20 C115 114.48(2) . .
C114 N20 Fe4 116.96(2) . 2_656
C115 N20 Fe4 127.92(2) . 2_656
C127 N21 C121 113.21(3) . .
C127 N21 Fe3 116.97(3) . .
C121 N21 Fe3 129.06(3) . .
C128 N22 C129 117.58(3) . .
C128 N22 Fe3 114.59(3) . .
C129 N22 Fe3 127.05(2) . .
C141 N23 C140 117.08(3) . .
C141 N23 Fe4 128.56(2) . .
C140 N23 Fe4 114.36(3) . .
C139 N24 C133 119.65(3) . .
C139 N24 Fe4 112.39(2) . .
C133 N24 Fe4 126.00(2) . .
S6 N27 S5 119.73(3) . .
S3 N28 S4 112.61(3) . .
N1A C1A C2A 175.19(5) . .
C1A C2A H2A1 109.5 . .
C1A C2A H2A2 109.5 . .
H2A1 C2A H2A2 109.5 . .
C1A C2A H2A3 109.5 . .
H2A1 C2A H2A3 109.5 . .
H2A2 C2A H2A3 109.5 . .
N2A C3A C4A 171.27(5) . .
C3A C4A H4A1 109.5 . .
C3A C4A H4A2 109.5 . .
H4A1 C4A H4A2 109.5 . .
C3A C4A H4A3 109.5 . .
H4A1 C4A H4A3 109.5 . .
H4A2 C4A H4A3 109.5 . .
C6B C5B N3B 168.10(6) . .
C5B C6B H6B1 109.5 . .
C5B C6B H6B2 109.5 . .
H6B1 C6B H6B2 109.5 . .
C5B C6B H6B3 109.5 . .
H6B1 C6B H6B3 109.5 . .
H6B2 C6B H6B3 109.5 . .
N4A C7A C8A 173.06(6) . .
C7A C8A H8A1 109.5 . .
C7A C8A H8A2 109.5 . .
H8A1 C8A H8A2 109.5 . .
C7A C8A H8A3 109.5 . .
H8A1 C8A H8A3 109.5 . .
H8A2 C8A H8A3 109.5 . .
N5A C9A C10A 165.10(5) . .
C9A C10A H10A 109.5 . .
C9A C10A H10B 109.5 . .
H10A C10A H10B 109.5 . .
C9A C10A H10C 109.5 . .
H10A C10A H10C 109.5 . .
H10B C10A H10C 109.5 . .
O1 S1 O1A 117.3 . .
O1 S1 O1B 115.7 . .
O1A S1 O1B 111.9 . .
O1 S1 C145 105.6 . .
O1A S1 C145 103.0 . .
O1B S1 C145 100.7 . .
F1 C145 F1A 107.8 . .
F1 C145 F1B 106.4 . .
F1A C145 F1B 107.1 . .
F1 C145 S1 111.8 . .
F1A C145 S1 109.7 . .
F1B C145 S1 113.8 . .
O2 S2 O2B 118.8 . .
O2 S2 O2A 113.8 . .
O2B S2 O2A 110.2 . .
O2 S2 C146 107.3 . .
O2B S2 C146 103.1 . .
O2A S2 C146 101.3 . .
F2 C146 F2A 107.8 . .
F2 C146 F2B 106.4 . .
F2A C146 F2B 107.2 . .
F2 C146 S2 109.8 . .
F2A C146 S2 111.0 . .
F2B C146 S2 114.4 . .
O5 S3 N28 131.39(3) . .
O5 S3 O6 114.58(3) . .
N28 S3 O6 99.25(3) . .
O5 S3 C147 112.08(3) . .
N28 S3 C147 99.85(3) . .
O6 S3 C147 92.04(3) . .
O8 S4 O7 126.15(3) . .
O8 S4 C148 112.03(3) . .
O7 S4 C148 105.35(3) . .
O8 S4 N28 113.52(2) . .
O7 S4 N28 91.62(3) . .
C148 S4 N28 104.96(3) . .
O10 S5 O9 114.98(3) . .
O10 S5 N27 113.42(3) . .
O9 S5 N27 107.84(3) . .
O10 S5 C149 110.01(3) . .
O9 S5 C149 108.81(3) . .
N27 S5 C149 100.77(3) . .
O11 S6 O12 122.87(2) . .
O11 S6 N27 120.07(3) . .
O12 S6 N27 105.00(3) . .
O11 S6 C150 99.32(3) . .
O12 S6 C150 104.75(3) . .
N27 S6 C150 101.09(4) . .
N9 Fe1 N5 97.29(3) . .
N9 Fe1 N1 99.777(18) . .
N5 Fe1 N1 95.59(2) . .
N9 Fe1 N10 81.31(2) . .
N5 Fe1 N10 176.52(3) . .
N1 Fe1 N10 87.80(2) . .
N9 Fe1 N6 90.063(17) . .
N5 Fe1 N6 79.79(2) . .
N1 Fe1 N6 169.63(3) . .
N10 Fe1 N6 96.99(2) . .
N9 Fe1 N2 173.24(3) . .
N5 Fe1 N2 88.93(2) . .
N1 Fe1 N2 76.875(18) . .
N10 Fe1 N2 92.63(2) . .
N6 Fe1 N2 93.668(17) . .
N7 Fe2 N12 86.161(17) 2_755 .
N7 Fe2 N8 80.75(2) 2_755 2_755
N12 Fe2 N8 97.52(2) . 2_755
N7 Fe2 N4 173.062(9) 2_755 .
N12 Fe2 N4 100.776(18) . .
N8 Fe2 N4 98.06(2) 2_755 .
N7 Fe2 N11 93.063(19) 2_755 .
N12 Fe2 N11 79.60(2) . .
N8 Fe2 N11 173.374(11) 2_755 .
N4 Fe2 N11 88.36(2) . .
N7 Fe2 N3 93.516(17) 2_755 .
N12 Fe2 N3 173.18(3) . .
N8 Fe2 N3 89.14(2) 2_755 .
N4 Fe2 N3 79.613(18) . .
N11 Fe2 N3 93.62(2) . .
N18 Fe3 N21 90.427(17) . .
N18 Fe3 N13 174.83(3) . .
N21 Fe3 N13 94.521(18) . .
N18 Fe3 N22 95.73(2) . .
N21 Fe3 N22 80.40(2) . .
N13 Fe3 N22 86.58(2) . .
N18 Fe3 N14 92.100(17) . .
N21 Fe3 N14 177.27(3) . .
N13 Fe3 N14 82.981(17) . .
N22 Fe3 N14 98.30(2) . .
N18 Fe3 N17 81.93(2) . .
N21 Fe3 N17 97.85(2) . .
N13 Fe3 N17 95.90(2) . .
N22 Fe3 N17 177.09(3) . .
N14 Fe3 N17 83.54(2) . .
N15 Fe4 N20 90.38(2) . 2_656
N15 Fe4 N23 93.86(2) . .
N20 Fe4 N23 174.276(8) 2_656 .
N15 Fe4 N16 81.163(18) . .
N20 Fe4 N16 97.51(2) 2_656 .
N23 Fe4 N16 86.96(2) . .
N15 Fe4 N19 95.439(17) . 2_656
N20 Fe4 N19 81.887(19) 2_656 2_656
N23 Fe4 N19 93.863(19) . 2_656
N16 Fe4 N19 176.555(10) . 2_656
N15 Fe4 N24 173.60(3) . .
N20 Fe4 N24 95.45(2) 2_656 .
N23 Fe4 N24 80.51(2) . .
N16 Fe4 N24 95.431(18) . .
N19 Fe4 N24 88.006(18) 2_656 .

loop_
_geom_bond_atom_site_label_1
_geom_bond_atom_site_label_2
_geom_bond_distance
_geom_bond_site_symmetry_2
C1 C2 1.3900 .
C1 C6 1.3900 .
C1 N1 1.4995(5) .
C2 C3 1.3900 .
C2 H2 0.9500 .
C3 C4 1.3900 .
C3 H3 0.9500 .
C4 C5 1.3900 .
C4 H4 0.9500 .
C5 C6 1.3900 .
C5 H5 0.9500 .
C6 H6 0.9500 .
C7 N1 1.1919(5) .
C7 C8 1.4821(5) .
C7 H7 0.9500 .
C8 N2 1.2902(4) .
C8 C12 1.3886(5) .
C9 N2 1.3661(5) .
C9 C10 1.3823(4) .
C9 H9 0.9500 .
C10 C11 1.4109(4) .
C10 C13 1.4413(5) .
C11 C12 1.2809(5) .
C11 H11 0.9500 .
C12 H12 0.9500 .
C13 C17 1.4003(4) .
C13 C14 1.4039(5) .
C14 N3 1.2618(5) .
C14 H14 0.9500 .
C15 N3 1.2668(4) .
C15 C16 1.4053(5) .
C15 C18 1.4475(5) .
C16 C17 1.3836(5) .
C16 H16 0.9500 .
C17 H17 0.9500 .
C18 N4 1.2790(5) .
C18 H18 0.9500 .
C19 C20 1.3677(6) .
C19 N4 1.3985(5) .
C19 C24 1.4787(6) .
C20 C21 1.4295(6) .
C20 H20 0.9500 .
C21 C22 1.3634(7) .
C21 H21 0.9500 .
C22 C23 1.2393(6) .
C22 H22 0.9500 .
C23 C24 1.3557(6) .
C23 H23 0.9500 .
C24 H24 0.9500 .
C25 C26 1.3900 .
C25 C30 1.3900 .
C25 N5 1.4259(4) .
C26 C27 1.3900 .
C26 H26 0.9500 .
C27 C28 1.3900 .
C27 H27 0.9500 .
C28 C29 1.3900 .
C28 H28 0.9500 .
C29 C30 1.3900 .
C29 H29 0.9500 .
C30 H30 0.9500 .
C31 N5 1.3240(5) .
C31 C32 1.4302(5) .
C31 H31 0.9500 .
C32 C36 1.2448(5) .
C32 N6 1.3098(4) .
C33 C34 1.3798(5) .
C33 N6 1.3867(5) .
C33 H33 0.9500 .
C34 C35 1.3889(5) .
C34 C37 1.4150(5) .
C35 C36 1.4238(5) .
C35 H35 0.9500 .
C36 H36 0.9500 .
C37 C41 1.3114(5) .
C37 C38 1.4709(5) .
C38 N7 1.3289(5) .
C38 H38 0.9500 .
C39 N7 1.3129(4) .
C39 C42 1.3626(5) .
C39 C40 1.4971(6) .
C40 C41 1.5061(7) .
C40 H40 0.9500 .
C41 H41 0.9500 .
C42 N8 1.2978(5) .
C42 H42 0.9500 .
C43 C44 1.3900 .
C43 C48 1.3900 .
C43 N8 1.4340(4) .
C44 C45 1.3900 .
C44 H44 0.9500 .
C45 C46 1.3900 .
C45 H45 0.9500 .
C46 C47 1.3900 .
C46 H46 0.9500 .
C47 C48 1.3900 .
C47 H47 0.9500 .
C48 H48 0.9500 .
C49 C50 1.3292(5) .
C49 C54 1.3729(5) .
C49 N9 1.4304(5) .
C50 C51 1.3111(5) .
C50 H50 0.9500 .
C51 C52 1.4652(5) .
C51 H51 0.9500 .
C52 C53 1.3072(5) .
C52 H52 0.9500 .
C53 C54 1.4034(6) .
C53 H53 0.9500 .
C54 H54 0.9500 .
C55 N9 1.3733(5) .
C55 C56 1.4080(4) .
C55 H55 0.9500 .
C56 N10 1.3900 .
C56 C60 1.3900 .
N10 C57 1.3900 .
N10 Fe1 2.0085(5) .
C57 C58 1.3900 .
C57 H57 0.9500 .
C58 C59 1.3900 .
C58 C58 1.4395 2_755
C59 C60 1.3900 .
C59 H59 0.9500 .
C60 H60 0.9500 .
C61 C65 1.3633(5) .
C61 C62 1.3850(5) .
C61 C61 1.4627(7) 2_755
C62 N11 1.3975(5) .
C62 H62 0.9500 .
C63 N11 1.3021(5) .
C63 C64 1.4271(5) .
C63 C66 1.4562(6) .
C64 C65 1.4130(6) .
C64 H64 0.9500 .
C65 H65 0.9500 .
C66 N12 1.2079(5) .
C66 H66 0.9500 .
C67 C72 1.3148(6) .
C67 C68 1.3228(6) .
C67 N12 1.4893(5) .
C68 C69 1.3910(6) .
C68 H68 0.9500 .
C69 C70 1.4034(6) .
C69 H69 0.9500 .
C70 C71 1.2388(6) .
C70 H70 0.9500 .
C71 C72 1.4049(5) .
C71 H71 0.9500 .
C72 H72 0.9500 .
C73 N13 1.3884(4) .
C73 C74 1.3900 .
C73 C78 1.3900 .
C74 C75 1.3900 .
C74 H74 0.9500 .
C75 C76 1.3900 .
C75 H75 0.9500 .
C76 C77 1.3900 .
C76 H76 0.9500 .
C77 C78 1.3900 .
C77 H77 0.9500 .
C78 H78 0.9500 .
C79 N13 1.2849(5) .
C79 C80 1.4455(5) .
C79 H79 0.9500 .
C80 C84 1.3789(5) .
C80 N14 1.4066(4) .
C81 N14 1.3254(4) .
C81 C82 1.3889(4) .
C81 H81 0.9500 .
C82 C83 1.3674(5) .
C82 C85 1.5270(5) .
C83 C84 1.4942(6) .
C83 H83 0.9500 .
C84 H84 0.9500 .
C85 C89 1.3286(5) .
C85 C86 1.4309(5) .
C86 N15 1.3683(5) .
C86 H86 0.9500 .
C87 C88 1.3839(5) .
C87 N15 1.4177(4) .
C87 C90 1.4819(5) .
C88 C89 1.3423(5) .
C88 H88 0.9500 .
C89 H89 0.9500 .
C90 N16 1.2914(6) .
C90 H90 0.9500 .
C91 C92 1.3900 .
C91 C96 1.3900 .
C91 N16 1.4051(5) .
C92 C93 1.3900 .
C92 H92 0.9500 .
C93 C94 1.3900 .
C93 H93 0.9500 .
C94 C95 1.3900 .
C94 H94 0.9500 .
C95 C96 1.3900 .
C95 H95 0.9500 .
C96 H96 0.9500 .
C97 C98 1.3900 .
C97 C102 1.3900 .
C97 N17 1.4311(4) .
C98 C99 1.3900 .
C98 H98 0.9500 .
C99 C100 1.3900 .
C99 H99 0.9500 .
C100 C101 1.3900 .
C100 H100 0.9500 .
C101 C102 1.3900 .
C101 H101 0.9500 .
C102 H102 0.9500 .
C103 N17 1.2288(4) .
C103 C104 1.4332(5) .
C103 H103 0.9500 .
C104 N18 1.4320(4) .
C104 C108 1.5169(5) .
C105 N18 1.3041(5) .
C105 C106 1.4335(5) .
C105 H105 0.9500 .
C106 C107 1.3109(5) .
C106 C109 1.5843(6) .
C107 C108 1.4537(5) .
C107 H107 0.9500 .
C108 H108 0.9500 .
C109 C110 1.3398(5) .
C109 C113 1.3800(4) .
C110 N19 1.3047(5) .
C110 H110 0.9500 .
C111 C112 1.3035(5) .
C111 N19 1.3898(4) .
C111 C114 1.5193(5) .
C112 C113 1.3210(5) .
C112 H112 0.9500 .
C113 H113 0.9500 .
C114 N20 1.2850(4) .
C114 H114 0.9500 .
C115 C116 1.3595(5) .
C115 N20 1.4131(5) .
C115 C120 1.4547(5) .
C116 C117 1.3621(5) .
C116 H116 0.9500 .
C117 C118 1.3697(5) .
C117 H117 0.9500 .
C118 C119 1.4114(5) .
C118 H118 0.9500 .
C119 C120 1.3504(5) .
C119 H119 0.9500 .
C120 H120 0.9500 .
C121 N21 1.4074(5) .
C121 C126 1.4428(6) .
C121 C122 1.4662(6) .
C122 C123 1.5096(6) .
C122 H122 0.9500 .
C123 C124 1.1548(6) .
C123 H123 0.9500 .
C124 C125 1.5432(7) .
C124 H124 0.9500 .
C125 C126 1.3180(6) .
C125 H125 0.9500 .
C126 H126 0.9500 .
C127 N21 1.2061(5) .
C127 C128 1.5117(6) .
C127 H127 0.9500 .
C128 N22 1.2795(5) .
C128 C132 1.4307(5) .
C129 N22 1.3214(5) .
C129 C130 1.3697(5) .
C129 H129 0.9500 .
C130 C131 1.3451(5) .
C130 C130 1.6051(8) 2_656
C131 C132 1.3461(6) .
C131 H131 0.9500 .
C132 H132 0.9500 .
C133 C134 1.3900 .
C133 C138 1.3900 .
C133 N24 1.4089(4) .
C134 C135 1.3900 .
C134 H134 0.9500 .
C135 C136 1.3900 .
C135 H135 0.9500 .
C136 C137 1.3900 .
C136 H136 0.9500 .
C137 C138 1.3900 .
C137 H137 0.9500 .
C138 H138 0.9500 .
C139 N24 1.2859(5) .
C139 C140 1.4304(5) .
C139 H139 0.9500 .
C140 N23 1.3742(4) .
C140 C144 1.4123(5) .
C141 N23 1.3011(5) .
C141 C142 1.4181(5) .
C141 H141 0.9500 .
C142 C143 1.3907(5) .
C142 C142 1.5278(7) 2_656
C143 C144 1.3714(5) .
C143 H143 0.9500 .
C144 H144 0.9500 .
C147 F5 1.3227(8) .
C147 F7 1.3979(9) .
C147 F6 1.4488(8) .
C147 S3 1.8326(8) .
C148 F10 1.1877(9) .
C148 F9 1.3438(8) .
C148 F8 1.4043(8) .
C148 S4 1.6651(8) .
C149 F11 1.3376(8) .
C149 F12 1.3593(8) .
C149 F13 1.4151(9) .
C149 S5 1.7418(8) .
C150 F16 1.2021(8) .
C150 F15 1.2634(8) .
C150 F14 1.4320(9) .
C150 S6 1.7960(7) .
N1 Fe1 2.0052(4) .
N2 Fe1 2.0393(5) .
N3 Fe2 2.0053(5) .
N4 Fe2 1.9689(4) .
N5 Fe1 1.9849(4) .
N6 Fe1 2.0283(4) .
N7 Fe2 1.9383(4) 2_755
N8 Fe2 1.9687(5) 2_755
N9 Fe1 1.9659(5) .
N11 Fe2 1.9998(5) .
N12 Fe2 1.9649(5) .
N13 Fe3 1.9442(4) .
N14 Fe3 1.9645(5) .
N15 Fe4 1.9298(5) .
N16 Fe4 1.9823(4) .
N17 Fe3 1.9800(4) .
N18 Fe3 1.9360(4) .
N19 Fe4 1.9835(4) 2_656
N20 Fe4 1.9686(4) 2_656
N21 Fe3 1.9407(5) .
N22 Fe3 1.9564(4) .
N23 Fe4 1.9768(5) .
N24 Fe4 2.0183(5) .
N27 S6 1.5306(5) .
N27 S5 1.6667(5) .
N28 S3 1.6248(4) .
N28 S4 1.7315(4) .
C1A N1A 1.1615(6) .
C1A C2A 1.5168(8) .
C2A H2A1 0.9800 .
C2A H2A2 0.9800 .
C2A H2A3 0.9800 .
C3A N2A 1.1061(7) .
C3A C4A 1.4146(8) .
C4A H4A1 0.9800 .
C4A H4A2 0.9800 .
C4A H4A3 0.9800 .
C5B C6B 1.3575(8) .
C5B N3B 1.5299(7) .
C6B H6B1 0.9800 .
C6B H6B2 0.9800 .
C6B H6B3 0.9800 .
C7A N4A 0.9727(7) .
C7A C8A 1.4706(9) .
C8A H8A1 0.9800 .
C8A H8A2 0.9800 .
C8A H8A3 0.9800 .
C9A N5A 0.9732(6) .
C9A C10A 1.4918(6) .
C10A H10A 0.9800 .
C10A H10B 0.9800 .
C10A H10C 0.9800 .
O5 S3 1.2007(4) .
O6 S3 1.7051(4) .
O7 S4 1.5010(4) .
O8 S4 1.2915(5) .
O9 S5 1.4669(4) .
O10 S5 1.4329(5) .
O11 S6 1.3287(4) .
O12 S6 1.4142(4) .
S1 O1 1.3737 .
S1 O1A 1.4337 .
S1 O1B 1.4792 .
S1 C145 1.8131 .
C145 F1 1.3202 .
C145 F1A 1.3226 .
C145 F1B 1.3307 .
S2 O2 1.3613 .
S2 O2B 1.4443 .
S2 O2A 1.4997 .
S2 C146 1.7914 .
C146 F2 1.3202 .
C146 F2A 1.3225 .
C146 F2B 1.3308 .
Fe2 N7 1.9383(4) 2_755
Fe2 N8 1.9687(5) 2_755
Fe4 N20 1.9686(4) 2_656
Fe4 N19 1.9835(4) 2_656

loop_
_geom_torsion_atom_site_label_1
_geom_torsion_atom_site_label_2
_geom_torsion_atom_site_label_3
_geom_torsion_atom_site_label_4
_geom_torsion
_geom_torsion_site_symmetry_1
_geom_torsion_site_symmetry_4
C6 C1 C2 C3 0.0 . .
N1 C1 C2 C3 -179.76(4) . .
C1 C2 C3 C4 0.0 . .
C2 C3 C4 C5 0.0 . .
C3 C4 C5 C6 0.0 . .
C4 C5 C6 C1 0.0 . .
C2 C1 C6 C5 0.0 . .
N1 C1 C6 C5 179.71(4) . .
N1 C7 C8 N2 -1.59(4) . .
N1 C7 C8 C12 172.91(3) . .
N2 C9 C10 C11 -0.89(4) . .
N2 C9 C10 C13 -172.08(2) . .
C9 C10 C11 C12 4.50(4) . .
C13 C10 C11 C12 175.29(2) . .
C10 C11 C12 C8 -7.74(4) . .
N2 C8 C12 C11 7.98(4) . .
C7 C8 C12 C11 -165.88(3) . .
C9 C10 C13 C17 56.42(4) . .
C11 C10 C13 C17 -113.90(4) . .
C9 C10 C13 C14 -132.58(3) . .
C11 C10 C13 C14 57.10(4) . .
C17 C13 C14 N3 -4.72(4) . .
C10 C13 C14 N3 -176.50(2) . .
N3 C15 C16 C17 3.06(4) . .
C18 C15 C16 C17 -167.79(2) . .
C15 C16 C17 C13 -3.65(4) . .
C14 C13 C17 C16 4.12(3) . .
C10 C13 C17 C16 175.66(2) . .
N3 C15 C18 N4 9.86(3) . .
C16 C15 C18 N4 -179.03(2) . .
N4 C19 C20 C21 -179.33(3) . .
C24 C19 C20 C21 -4.68(5) . .
C19 C20 C21 C22 9.56(5) . .
C20 C21 C22 C23 -12.48(6) . .
C21 C22 C23 C24 9.78(7) . .
C22 C23 C24 C19 -3.43(5) . .
C20 C19 C24 C23 1.23(5) . .
N4 C19 C24 C23 176.24(3) . .
C30 C25 C26 C27 0.0 . .
N5 C25 C26 C27 178.99(4) . .
C25 C26 C27 C28 0.0 . .
C26 C27 C28 C29 0.0 . .
C27 C28 C29 C30 0.0 . .
C28 C29 C30 C25 0.0 . .
C26 C25 C30 C29 0.0 . .
N5 C25 C30 C29 -179.07(4) . .
N5 C31 C32 C36 179.21(3) . .
N5 C31 C32 N6 2.70(4) . .
N6 C33 C34 C35 9.51(4) . .
N6 C33 C34 C37 -170.81(2) . .
C33 C34 C35 C36 -15.36(4) . .
C37 C34 C35 C36 164.98(3) . .
N6 C32 C36 C35 -5.89(5) . .
C31 C32 C36 C35 177.64(3) . .
C34 C35 C36 C32 14.72(4) . .
C33 C34 C37 C41 45.87(4) . .
C35 C34 C37 C41 -134.46(4) . .
C33 C34 C37 C38 -133.44(3) . .
C35 C34 C37 C38 46.23(4) . .
C41 C37 C38 N7 7.20(4) . .
C34 C37 C38 N7 -173.46(3) . .
N7 C39 C40 C41 -0.37(5) . .
C42 C39 C40 C41 -172.84(3) . .
C34 C37 C41 C40 171.40(3) . .
C38 C37 C41 C40 -9.28(4) . .
C39 C40 C41 C37 6.49(5) . .
N7 C39 C42 N8 10.77(4) . .
C40 C39 C42 N8 -176.17(3) . .
C48 C43 C44 C45 0.0 . .
N8 C43 C44 C45 178.63(4) . .
C43 C44 C45 C46 0.0 . .
C44 C45 C46 C47 0.0 . .
C45 C46 C47 C48 0.0 . .
C46 C47 C48 C43 0.0 . .
C44 C43 C48 C47 0.0 . .
N8 C43 C48 C47 -178.55(4) . .
C54 C49 C50 C51 3.67(5) . .
N9 C49 C50 C51 -176.50(3) . .
C49 C50 C51 C52 -3.97(5) . .
C50 C51 C52 C53 3.00(4) . .
C51 C52 C53 C54 -1.96(4) . .
C50 C49 C54 C53 -2.36(4) . .
N9 C49 C54 C53 177.80(3) . .
C52 C53 C54 C49 1.73(5) . .
N9 C55 C56 N10 8.25(3) . .
N9 C55 C56 C60 177.116(18) . .
C60 C56 N10 C57 0.0 . .
C55 C56 N10 C57 169.19(4) . .
C60 C56 N10 Fe1 -177.06(3) . .
C55 C56 N10 Fe1 -7.870(18) . .
C56 N10 C57 C58 0.0 . .
Fe1 N10 C57 C58 176.55(3) . .
N10 C57 C58 C59 0.0 . .
N10 C57 C58 C58 -175.5 . 2_755
C57 C58 C59 C60 0.0 . .
C58 C58 C59 C60 175.1 2_755 .
C58 C59 C60 C56 0.0 . .
N10 C56 C60 C59 0.0 . .
C55 C56 C60 C59 -168.47(4) . .
C65 C61 C62 N11 -1.65(5) . .
C61 C61 C62 N11 -177.98(2) 2_755 .
N11 C63 C64 C65 -9.86(5) . .
C66 C63 C64 C65 176.54(3) . .
C62 C61 C65 C64 -8.15(5) . .
C61 C61 C65 C64 168.10(3) 2_755 .
C63 C64 C65 C61 13.76(5) . .
N11 C63 C66 N12 -4.67(5) . .
C64 C63 C66 N12 169.24(3) . .
C72 C67 C68 C69 1.69(5) . .
N12 C67 C68 C69 -174.51(3) . .
C67 C68 C69 C70 -5.53(5) . .
C68 C69 C70 C71 4.33(5) . .
C69 C70 C71 C72 0.61(5) . .
C68 C67 C72 C71 3.59(5) . .
N12 C67 C72 C71 -179.93(3) . .
C70 C71 C72 C67 -4.84(5) . .
N13 C73 C74 C75 -176.65(4) . .
C78 C73 C74 C75 0.0 . .
C73 C74 C75 C76 0.0 . .
C74 C75 C76 C77 0.0 . .
C75 C76 C77 C78 0.0 . .
C76 C77 C78 C73 0.0 . .
N13 C73 C78 C77 177.26(4) . .
C74 C73 C78 C77 0.0 . .
N13 C79 C80 C84 -169.92(3) . .
N13 C79 C80 N14 11.51(3) . .
N14 C81 C82 C83 -6.29(4) . .
N14 C81 C82 C85 176.77(2) . .
C81 C82 C83 C84 9.13(4) . .
C85 C82 C83 C84 -173.79(3) . .
N14 C80 C84 C83 -0.63(5) . .
C79 C80 C84 C83 -179.09(3) . .
C82 C83 C84 C80 -5.77(5) . .
C83 C82 C85 C89 131.43(4) . .
C81 C82 C85 C89 -51.54(4) . .
C83 C82 C85 C86 -52.53(4) . .
C81 C82 C85 C86 124.50(3) . .
C89 C85 C86 N15 -8.45(4) . .
C82 C85 C86 N15 175.41(2) . .
N15 C87 C88 C89 -5.93(4) . .
C90 C87 C88 C89 -178.40(3) . .
C86 C85 C89 C88 12.03(4) . .
C82 C85 C89 C88 -171.98(2) . .
C87 C88 C89 C85 -4.89(4) . .
C88 C87 C90 N16 -179.44(3) . .
N15 C87 C90 N16 7.19(4) . .
C96 C91 C92 C93 0.0 . .
N16 C91 C92 C93 176.47(4) . .
C91 C92 C93 C94 0.0 . .
C92 C93 C94 C95 0.0 . .
C93 C94 C95 C96 0.0 . .
C94 C95 C96 C91 0.0 . .
C92 C91 C96 C95 0.0 . .
N16 C91 C96 C95 -176.36(4) . .
C102 C97 C98 C99 0.0 . .
N17 C97 C98 C99 -173.46(4) . .
C97 C98 C99 C100 0.0 . .
C98 C99 C100 C101 0.0 . .
C99 C100 C101 C102 0.0 . .
C100 C101 C102 C97 0.0 . .
C98 C97 C102 C101 0.0 . .
N17 C97 C102 C101 174.01(4) . .
N17 C103 C104 N18 1.11(3) . .
N17 C103 C104 C108 178.95(2) . .
N18 C105 C106 C107 7.03(4) . .
N18 C105 C106 C109 -179.73(2) . .
C105 C106 C107 C108 -6.96(4) . .
C109 C106 C107 C108 179.47(2) . .
C106 C107 C108 C104 7.84(4) . .
N18 C104 C108 C107 -9.53(3) . .
C103 C104 C108 C107 172.96(2) . .
C107 C106 C109 C110 -47.51(4) . .
C105 C106 C109 C110 139.22(3) . .
C107 C106 C109 C113 128.30(3) . .
C105 C106 C109 C113 -44.96(4) . .
C113 C109 C110 N19 -3.06(4) . .
C106 C109 C110 N19 172.74(2) . .
N19 C111 C112 C113 -3.87(4) . .
C114 C111 C112 C113 175.76(2) . .
C111 C112 C113 C109 5.56(4) . .
C110 C109 C113 C112 -2.18(4) . .
C106 C109 C113 C112 -177.86(2) . .
C112 C111 C114 N20 -176.31(3) . .
N19 C111 C114 N20 3.35(3) . .
N20 C115 C116 C117 171.49(3) . .
C120 C115 C116 C117 -3.07(6) . .
C115 C116 C117 C118 0.54(6) . .
C116 C117 C118 C119 1.88(6) . .
C117 C118 C119 C120 -1.61(5) . .
C118 C119 C120 C115 -0.95(5) . .
C116 C115 C120 C119 3.28(5) . .
N20 C115 C120 C119 -171.70(3) . .
N21 C121 C122 C123 -179.78(3) . .
C126 C121 C122 C123 2.12(5) . .
C121 C122 C123 C124 -3.68(5) . .
C122 C123 C124 C125 -4.42(6) . .
C123 C124 C125 C126 14.22(7) . .
C124 C125 C126 C121 -15.20(7) . .
N21 C121 C126 C125 -169.72(5) . .
C122 C121 C126 C125 8.31(7) . .
N21 C127 C128 N22 8.85(4) . .
N21 C127 C128 C132 -169.50(3) . .
N22 C129 C130 C131 -4.63(6) . .
N22 C129 C130 C130 -177.74(3) . 2_656
C129 C130 C131 C132 11.89(5) . .
C130 C130 C131 C132 -174.49(3) 2_656 .
C130 C131 C132 C128 -11.50(5) . .
N22 C128 C132 C131 3.70(5) . .
C127 C128 C132 C131 -178.08(3) . .
C138 C133 C134 C135 0.0 . .
N24 C133 C134 C135 -178.94(4) . .
C133 C134 C135 C136 0.0 . .
C134 C135 C136 C137 0.0 . .
C135 C136 C137 C138 0.0 . .
C136 C137 C138 C133 0.0 . .
C134 C133 C138 C137 0.0 . .
N24 C133 C138 C137 179.02(4) . .
N24 C139 C140 N23 3.73(5) . .
N24 C139 C140 C144 178.75(3) . .
N23 C141 C142 C143 -3.69(5) . .
N23 C141 C142 C142 175.95(2) . 2_656
C141 C142 C143 C144 -0.10(5) . .
C142 C142 C143 C144 -179.73(2) 2_656 .
C142 C143 C144 C140 8.53(5) . .
N23 C140 C144 C143 -14.39(5) . .
C139 C140 C144 C143 171.06(3) . .
C8 C7 N1 C1 172.43(2) . .
C8 C7 N1 Fe1 -0.78(4) . .
C2 C1 N1 C7 83.50(4) . .
C6 C1 N1 C7 -96.23(4) . .
C2 C1 N1 Fe1 -103.46(3) . .
C6 C1 N1 Fe1 76.81(3) . .
C12 C8 N2 C9 -4.58(4) . .
C7 C8 N2 C9 169.91(2) . .
C12 C8 N2 Fe1 -171.39(2) . .
C7 C8 N2 Fe1 3.09(3) . .
C10 C9 N2 C8 1.08(4) . .
C10 C9 N2 Fe1 166.527(19) . .
C13 C14 N3 C15 4.26(4) . .
C13 C14 N3 Fe2 -170.60(2) . .
C16 C15 N3 C14 -3.14(4) . .
C18 C15 N3 C14 168.23(2) . .
C16 C15 N3 Fe2 172.445(19) . .
C18 C15 N3 Fe2 -16.19(3) . .
C15 C18 N4 C19 173.70(2) . .
C15 C18 N4 Fe2 2.04(3) . .
C20 C19 N4 C18 -97.49(4) . .
C24 C19 N4 C18 88.12(4) . .
C20 C19 N4 Fe2 73.59(4) . .
C24 C19 N4 Fe2 -100.80(4) . .
C32 C31 N5 C25 177.62(2) . .
C32 C31 N5 Fe1 5.02(3) . .
C26 C25 N5 C31 -95.21(3) . .
C30 C25 N5 C31 83.82(3) . .
C26 C25 N5 Fe1 76.59(3) . .
C30 C25 N5 Fe1 -104.38(2) . .
C36 C32 N6 C33 -2.38(4) . .
C31 C32 N6 C33 174.29(2) . .
C36 C32 N6 Fe1 174.60(2) . .
C31 C32 N6 Fe1 -8.73(3) . .
C34 C33 N6 C32 0.35(4) . .
C34 C33 N6 Fe1 -176.133(19) . .
C42 C39 N7 C38 170.95(3) . .
C40 C39 N7 C38 -2.26(4) . .
C42 C39 N7 Fe2 -7.47(3) . 2_755
C40 C39 N7 Fe2 179.31(2) . 2_755
C37 C38 N7 C39 -0.84(4) . .
C37 C38 N7 Fe2 177.34(2) . 2_755
C39 C42 N8 C43 178.59(2) . .
C39 C42 N8 Fe2 -8.40(4) . 2_755
C44 C43 N8 C42 -114.52(3) . .
C48 C43 N8 C42 64.06(3) . .
C44 C43 N8 Fe2 73.58(3) . 2_755
C48 C43 N8 Fe2 -107.83(2) . 2_755
C56 C55 N9 C49 176.54(2) . .
C56 C55 N9 Fe1 -4.58(3) . .
C50 C49 N9 C55 -111.33(4) . .
C54 C49 N9 C55 68.50(4) . .
C50 C49 N9 Fe1 69.94(4) . .
C54 C49 N9 Fe1 -110.23(3) . .
C64 C63 N11 C62 -0.33(5) . .
C66 C63 N11 C62 173.80(3) . .
C64 C63 N11 Fe2 -172.52(3) . .
C66 C63 N11 Fe2 1.61(4) . .
C61 C62 N11 C63 6.15(5) . .
C61 C62 N11 Fe2 177.13(3) . .
C63 C66 N12 C67 -177.11(3) . .
C63 C66 N12 Fe2 5.37(4) . .
C72 C67 N12 C66 -90.63(4) . .
C68 C67 N12 C66 85.62(5) . .
C72 C67 N12 Fe2 86.67(4) . .
C68 C67 N12 Fe2 -97.07(4) . .
C80 C79 N13 C73 171.42(2) . .
C80 C79 N13 Fe3 -12.23(3) . .
C74 C73 N13 C79 -83.76(3) . .
C78 C73 N13 C79 99.33(3) . .
C74 C73 N13 Fe3 100.54(3) . .
C78 C73 N13 Fe3 -76.37(3) . .
C82 C81 N14 C80 -0.45(3) . .
C82 C81 N14 Fe3 -171.419(17) . .
C84 C80 N14 C81 3.80(4) . .
C79 C80 N14 C81 -177.59(2) . .
C84 C80 N14 Fe3 176.29(3) . .
C79 C80 N14 Fe3 -5.09(3) . .
C85 C86 N15 C87 -1.55(3) . .
C85 C86 N15 Fe4 177.139(18) . .
C88 C87 N15 C86 8.82(4) . .
C90 C87 N15 C86 -177.31(2) . .
C88 C87 N15 Fe4 -170.00(2) . .
C90 C87 N15 Fe4 3.87(3) . .
C87 C90 N16 C91 175.85(2) . .
C87 C90 N16 Fe4 -14.49(4) . .
C92 C91 N16 C90 97.03(3) . .
C96 C91 N16 C90 -86.56(3) . .
C92 C91 N16 Fe4 -70.76(3) . .
C96 C91 N16 Fe4 105.65(3) . .
C104 C103 N17 C97 -179.56(2) . .
C104 C103 N17 Fe3 -11.36(3) . .
C98 C97 N17 C103 -108.20(3) . .
C102 C97 N17 C103 78.07(3) . .
C98 C97 N17 Fe3 85.79(3) . .
C102 C97 N17 Fe3 -87.93(3) . .
C106 C105 N18 C104 -8.75(4) . .
C106 C105 N18 Fe3 169.659(19) . .
C103 C104 N18 C105 -171.38(2) . .
C108 C104 N18 C105 10.78(4) . .
C103 C104 N18 Fe3 9.92(3) . .
C108 C104 N18 Fe3 -167.92(2) . .
C109 C110 N19 C111 4.80(4) . .
C109 C110 N19 Fe4 178.679(19) . 2_656
C112 C111 N19 C110 -1.47(4) . .
C114 C111 N19 C110 178.86(2) . .
C112 C111 N19 Fe4 -176.16(2) . 2_656
C114 C111 N19 Fe4 4.16(3) . 2_656
C111 C114 N20 C115 178.92(2) . .
C111 C114 N20 Fe4 -9.53(3) . 2_656
C116 C115 N20 C114 110.40(4) . .
C120 C115 N20 C114 -74.91(4) . .
C116 C115 N20 Fe4 -60.05(5) . 2_656
C120 C115 N20 Fe4 114.64(3) . 2_656
C128 C127 N21 C121 179.70(3) . .
C128 C127 N21 Fe3 -9.37(4) . .
C126 C121 N21 C127 -70.92(5) . .
C122 C121 N21 C127 111.07(4) . .
C126 C121 N21 Fe3 119.50(4) . .
C122 C121 N21 Fe3 -58.50(4) . .
C132 C128 N22 C129 3.94(5) . .
C127 C128 N22 C129 -174.49(3) . .
C132 C128 N22 Fe3 174.48(3) . .
C127 C128 N22 Fe3 -3.95(4) . .
C130 C129 N22 C128 -3.58(5) . .
C130 C129 N22 Fe3 -172.78(3) . .
C142 C141 N23 C140 -1.60(5) . .
C142 C141 N23 Fe4 178.70(2) . .
C144 C140 N23 C141 10.76(5) . .
C139 C140 N23 C141 -174.04(3) . .
C144 C140 N23 Fe4 -169.50(3) . .
C139 C140 N23 Fe4 5.71(3) . .
C140 C139 N24 C133 -175.97(3) . .
C140 C139 N24 Fe4 -10.96(4) . .
C134 C133 N24 C139 81.15(3) . .
C138 C133 N24 C139 -97.83(3) . .
C134 C133 N24 Fe4 -81.65(2) . .
C138 C133 N24 Fe4 99.37(2) . .
O1 S1 C145 F1 -59.3 . .
O1A S1 C145 F1 177.1 . .
O1B S1 C145 F1 61.4 . .
O1 S1 C145 F1A 60.2 . .
O1A S1 C145 F1A -63.4 . .
O1B S1 C145 F1A -179.1 . .
O1 S1 C145 F1B -179.8 . .
O1A S1 C145 F1B 56.6 . .
O1B S1 C145 F1B -59.1 . .
O2 S2 C146 F2 -62.7 . .
O2B S2 C146 F2 63.6 . .
O2A S2 C146 F2 177.6 . .
O2 S2 C146 F2A 56.4 . .
O2B S2 C146 F2A -177.3 . .
O2A S2 C146 F2A -63.3 . .
O2 S2 C146 F2B 177.8 . .
O2B S2 C146 F2B -55.9 . .
O2A S2 C146 F2B 58.2 . .
S4 N28 S3 O5 31.31(4) . .
S4 N28 S3 O6 166.162(19) . .
S4 N28 S3 C147 -100.11(3) . .
F5 C147 S3 O5 -175.90(5) . .
F7 C147 S3 O5 52.97(5) . .
F6 C147 S3 O5 -49.77(5) . .
F5 C147 S3 N28 -33.28(6) . .
F7 C147 S3 N28 -164.41(4) . .
F6 C147 S3 N28 92.85(5) . .
F5 C147 S3 O6 66.47(6) . .
F7 C147 S3 O6 -64.65(5) . .
F6 C147 S3 O6 -167.40(4) . .
F10 C148 S4 O8 83.99(5) . .
F9 C148 S4 O8 -155.41(4) . .
F8 C148 S4 O8 -53.19(6) . .
F10 C148 S4 O7 -56.44(5) . .
F9 C148 S4 O7 64.16(6) . .
F8 C148 S4 O7 166.38(4) . .
F10 C148 S4 N28 -152.39(4) . .
F9 C148 S4 N28 -31.79(5) . .
F8 C148 S4 N28 70.43(5) . .
S3 N28 S4 O8 28.82(3) . .
S3 N28 S4 O7 159.81(2) . .
S3 N28 S4 C148 -93.83(3) . .
S6 N27 S5 O10 -23.65(4) . .
S6 N27 S5 O9 -152.18(3) . .
S6 N27 S5 C149 93.87(4) . .
F11 C149 S5 O10 -177.08(4) . .
F12 C149 S5 O10 44.06(6) . .
F13 C149 S5 O10 -66.70(4) . .
F11 C149 S5 O9 -50.30(5) . .
F12 C149 S5 O9 170.84(5) . .
F13 C149 S5 O9 60.09(5) . .
F11 C149 S5 N27 62.93(5) . .
F12 C149 S5 N27 -75.93(6) . .
F13 C149 S5 N27 173.31(3) . .
S5 N27 S6 O11 -15.15(4) . .
S5 N27 S6 O12 -158.71(3) . .
S5 N27 S6 C150 92.56(4) . .
F16 C150 S6 O11 60.99(5) . .
F15 C150 S6 O11 -78.58(6) . .
F14 C150 S6 O11 -175.14(4) . .
F16 C150 S6 O12 -171.28(5) . .
F15 C150 S6 O12 49.15(6) . .
F14 C150 S6 O12 -47.41(4) . .
F16 C150 S6 N27 -62.35(6) . .
F15 C150 S6 N27 158.08(5) . .
F14 C150 S6 N27 61.52(5) . .
C55 N9 Fe1 N5 177.05(2) . .
C49 N9 Fe1 N5 -4.21(3) . .
C55 N9 Fe1 N1 -85.96(3) . .
C49 N9 Fe1 N1 92.78(3) . .
C55 N9 Fe1 N10 0.27(2) . .
C49 N9 Fe1 N10 179.01(3) . .
C55 N9 Fe1 N6 97.34(3) . .
C49 N9 Fe1 N6 -83.92(3) . .
C31 N5 Fe1 N9 -96.18(2) . .
C25 N5 Fe1 N9 91.78(2) . .
C31 N5 Fe1 N1 163.18(2) . .
C25 N5 Fe1 N1 -8.85(2) . .
C31 N5 Fe1 N6 -7.44(2) . .
C25 N5 Fe1 N6 -179.47(2) . .
C31 N5 Fe1 N2 86.48(2) . .
C25 N5 Fe1 N2 -85.55(2) . .
C7 N1 Fe1 N9 175.86(2) . .
C1 N1 Fe1 N9 2.61(2) . .
C7 N1 Fe1 N5 -85.74(3) . .
C1 N1 Fe1 N5 101.02(3) . .
C7 N1 Fe1 N10 95.07(3) . .
C1 N1 Fe1 N10 -78.18(3) . .
C7 N1 Fe1 N6 -22.78(7) . .
C1 N1 Fe1 N6 163.98(4) . .
C7 N1 Fe1 N2 1.86(2) . .
C1 N1 Fe1 N2 -171.39(2) . .
C57 N10 Fe1 N9 -172.690(10) . .
C56 N10 Fe1 N9 4.083(10) . .
C57 N10 Fe1 N1 -72.450(17) . .
C56 N10 Fe1 N1 104.323(17) . .
C57 N10 Fe1 N6 98.320(15) . .
C56 N10 Fe1 N6 -84.906(16) . .
C57 N10 Fe1 N2 4.297(10) . .
C56 N10 Fe1 N2 -178.929(10) . .
C32 N6 Fe1 N9 106.02(3) . .
C33 N6 Fe1 N9 -77.26(3) . .
C32 N6 Fe1 N5 8.630(19) . .
C33 N6 Fe1 N5 -174.65(2) . .
C32 N6 Fe1 N1 -55.63(6) . .
C33 N6 Fe1 N1 121.09(6) . .
C32 N6 Fe1 N10 -172.724(18) . .
C33 N6 Fe1 N10 3.99(2) . .
C32 N6 Fe1 N2 -79.62(3) . .
C33 N6 Fe1 N2 97.09(3) . .
C8 N2 Fe1 N5 93.25(3) . .
C9 N2 Fe1 N5 -72.44(3) . .
C8 N2 Fe1 N1 -2.74(2) . .
C9 N2 Fe1 N1 -168.43(2) . .
C8 N2 Fe1 N10 -89.87(3) . .
C9 N2 Fe1 N10 104.44(3) . .
C8 N2 Fe1 N6 172.95(2) . .
C9 N2 Fe1 N6 7.26(2) . .
C66 N12 Fe2 N7 90.28(3) . 2_755
C67 N12 Fe2 N7 -87.05(3) . 2_755
C66 N12 Fe2 N8 170.41(3) . 2_755
C67 N12 Fe2 N8 -6.92(3) . 2_755
C66 N12 Fe2 N4 -89.85(3) . .
C67 N12 Fe2 N4 92.82(3) . .
C66 N12 Fe2 N11 -3.55(3) . .
C67 N12 Fe2 N11 179.12(3) . .
C18 N4 Fe2 N12 165.058(19) . .
C19 N4 Fe2 N12 -6.55(2) . .
C18 N4 Fe2 N8 -95.65(3) . 2_755
C19 N4 Fe2 N8 92.75(3) . 2_755
C18 N4 Fe2 N11 85.97(3) . .
C19 N4 Fe2 N11 -85.64(3) . .
C18 N4 Fe2 N3 -8.017(19) . .
C19 N4 Fe2 N3 -179.62(2) . .
C63 N11 Fe2 N7 -84.78(3) . 2_755
C62 N11 Fe2 N7 103.62(3) . 2_755
C63 N11 Fe2 N12 0.74(2) . .
C62 N11 Fe2 N12 -170.85(3) . .
C63 N11 Fe2 N4 102.01(3) . .
C62 N11 Fe2 N4 -69.58(3) . .
C63 N11 Fe2 N3 -178.50(2) . .
C62 N11 Fe2 N3 9.90(3) . .
C14 N3 Fe2 N7 7.41(2) . 2_755
C15 N3 Fe2 N7 -167.806(18) . 2_755
C14 N3 Fe2 N8 -73.27(3) . 2_755
C15 N3 Fe2 N8 111.52(2) . 2_755
C14 N3 Fe2 N4 -171.62(2) . .
C15 N3 Fe2 N4 13.161(18) . .
C14 N3 Fe2 N11 100.71(3) . .
C15 N3 Fe2 N11 -74.51(2) . .
C105 N18 Fe3 N21 71.39(3) . .
C104 N18 Fe3 N21 -110.14(3) . .
C105 N18 Fe3 N22 -9.00(2) . .
C104 N18 Fe3 N22 169.463(17) . .
C105 N18 Fe3 N14 -107.57(3) . .
C104 N18 Fe3 N14 70.90(3) . .
C105 N18 Fe3 N17 169.27(2) . .
C104 N18 Fe3 N17 -12.267(17) . .
C127 N21 Fe3 N18 -89.87(3) . .
C121 N21 Fe3 N18 79.38(3) . .
C127 N21 Fe3 N13 91.62(3) . .
C121 N21 Fe3 N13 -99.13(3) . .
C127 N21 Fe3 N22 5.87(2) . .
C121 N21 Fe3 N22 175.11(3) . .
C127 N21 Fe3 N17 -171.78(2) . .
C121 N21 Fe3 N17 -2.53(3) . .
C79 N13 Fe3 N21 -171.555(19) . .
C73 N13 Fe3 N21 4.16(2) . .
C79 N13 Fe3 N22 -91.47(3) . .
C73 N13 Fe3 N22 84.24(3) . .
C79 N13 Fe3 N14 7.333(19) . .
C73 N13 Fe3 N14 -176.95(2) . .
C79 N13 Fe3 N17 90.05(3) . .
C73 N13 Fe3 N17 -94.23(3) . .
C128 N22 Fe3 N18 89.11(3) . .
C129 N22 Fe3 N18 -101.41(3) . .
C128 N22 Fe3 N21 -0.35(2) . .
C129 N22 Fe3 N21 169.13(3) . .
C128 N22 Fe3 N13 -95.53(3) . .
C129 N22 Fe3 N13 73.95(3) . .
C128 N22 Fe3 N14 -177.92(2) . .
C129 N22 Fe3 N14 -8.44(3) . .
C81 N14 Fe3 N18 -7.63(2) . .
C80 N14 Fe3 N18 -179.181(16) . .
C81 N14 Fe3 N13 170.78(2) . .
C80 N14 Fe3 N13 -0.768(16) . .
C81 N14 Fe3 N22 -103.73(3) . .
C80 N14 Fe3 N22 84.72(2) . .
C81 N14 Fe3 N17 74.00(3) . .
C80 N14 Fe3 N17 -97.55(2) . .
C103 N17 Fe3 N18 13.117(19) . .
C97 N17 Fe3 N18 179.623(19) . .
C103 N17 Fe3 N21 102.43(2) . .
C97 N17 Fe3 N21 -91.06(2) . .
C103 N17 Fe3 N13 -162.162(19) . .
C97 N17 Fe3 N13 4.345(19) . .
C103 N17 Fe3 N14 -79.94(2) . .
C97 N17 Fe3 N14 86.57(2) . .
C86 N15 Fe4 N20 74.97(3) . 2_656
C87 N15 Fe4 N20 -106.35(2) . 2_656
C86 N15 Fe4 N23 -101.17(3) . .
C87 N15 Fe4 N23 77.51(2) . .
C86 N15 Fe4 N16 172.51(2) . .
C87 N15 Fe4 N16 -8.807(19) . .
C86 N15 Fe4 N19 -6.91(2) . 2_656
C87 N15 Fe4 N19 171.766(18) . 2_656
C141 N23 Fe4 N15 -6.03(3) . .
C140 N23 Fe4 N15 174.26(2) . .
C141 N23 Fe4 N16 74.89(3) . .
C140 N23 Fe4 N16 -104.82(3) . .
C141 N23 Fe4 N19 -101.76(3) . 2_656
C140 N23 Fe4 N19 78.53(2) . 2_656
C141 N23 Fe4 N24 170.92(3) . .
C140 N23 Fe4 N24 -8.79(2) . .
C90 N16 Fe4 N15 12.63(2) . .
C91 N16 Fe4 N15 -179.29(2) . .
C90 N16 Fe4 N20 101.84(3) . 2_656
C91 N16 Fe4 N20 -90.08(3) . 2_656
C90 N16 Fe4 N23 -81.75(3) . .
C91 N16 Fe4 N23 86.32(3) . .
C90 N16 Fe4 N24 -161.91(2) . .
C91 N16 Fe4 N24 6.16(2) . .
C139 N24 Fe4 N20 -165.27(2) . 2_656
C133 N24 Fe4 N20 -1.40(2) . 2_656
C139 N24 Fe4 N23 10.64(2) . .
C133 N24 Fe4 N23 174.50(2) . .
C139 N24 Fe4 N16 96.63(3) . .
C133 N24 Fe4 N16 -99.51(3) . .
C139 N24 Fe4 N19 -83.61(3) . 2_656
C133 N24 Fe4 N19 80.25(3) . 2_656

loop_
_platon_squeeze_void_nr
_platon_squeeze_void_average_x
_platon_squeeze_void_average_y
_platon_squeeze_void_average_z
_platon_squeeze_void_volume
_platon_squeeze_void_count_electrons
_platon_squeeze_void_content
1 0.012 -0.037 0.196 4179 1258 ' '
2 -0.012 0.463 0.490 4179 1258 ' '
1 0.009 -0.025 0.213 9885 1695 ' '
